data_7132029
loop_
_publ_author_name
'Luo, Yong-An'
'Zhao, Zhao'
'Chen, Ting'
'Li, Yanguo'
'Zhao, Yufen'
'Stephan, Douglas W.'
'Wu, Yile'

_publ_section_title
;
 Stannyl phosphaketene as a synthon for phosphorus analogues of \b-lactam
;
_journal_name_full 'Chemical Communications'
_journal_paper_doi 10.1039/D3CC03117A
_journal_year 2023
_chemical_formula_moiety 'C68 H73 Al F15 N2 O9 P Sn'
_chemical_formula_sum 'C68 H73 Al F15 N2 O9 P Sn'
_chemical_formula_weight 1523.92
_chemical_properties_physical Air-sensitive,Moisture-sensitive
_space_group_crystal_system triclinic
_space_group_IT_number 2
_space_group_name_Hall '-P 1'
_space_group_name_H-M_alt 'P -1'
_atom_sites_solution_hydrogens geom
_atom_sites_solution_primary dual
_audit_creation_date 2023-07-26
_audit_creation_method
;
Olex2 1.5
(compiled 2023.03.06 svn.rbb2c1857 for OlexSys, GUI svn.r6748)
;
_audit_update_record
;
2023-07-26 deposited with the CCDC.	2023-08-15 downloaded from the CCDC.
;
_cell_angle_alpha 84.417(2)
_cell_angle_beta 81.544(2)
_cell_angle_gamma 89.324(2)
_cell_formula_units_Z 4
_cell_length_a 12.7892(4)
_cell_length_b 21.2487(6)
_cell_length_c 27.5926(9)
_cell_measurement_reflns_used 9199
_cell_measurement_temperature 150.00
_cell_measurement_theta_max 70.18
_cell_measurement_theta_min 4.26
_cell_volume 7381.7(4)
_computing_molecular_graphics 'Olex2 1.5 (Dolomanov et al., 2009)'
_computing_publication_material 'Olex2 1.5 (Dolomanov et al., 2009)'
_computing_structure_refinement 'SHELXL 2018/3 (Sheldrick, 2015)'
_computing_structure_solution 'SHELXT 2018/2 (Sheldrick, 2018)'
_diffrn_ambient_temperature 150.00
_diffrn_measured_fraction_theta_full 0.998
_diffrn_measured_fraction_theta_max 0.998
_diffrn_measurement_device_type 'Bruker APEX-II CCD'
_diffrn_measurement_method '\f and \w scans'
_diffrn_radiation_type CuK\a
_diffrn_radiation_wavelength 1.54178
_diffrn_reflns_av_R_equivalents 0.0658
_diffrn_reflns_av_unetI/netI 0.0266
_diffrn_reflns_Laue_measured_fraction_full 0.998
_diffrn_reflns_Laue_measured_fraction_max 0.998
_diffrn_reflns_limit_h_max 15
_diffrn_reflns_limit_h_min -15
_diffrn_reflns_limit_k_max 25
_diffrn_reflns_limit_k_min -25
_diffrn_reflns_limit_l_max 32
_diffrn_reflns_limit_l_min -32
_diffrn_reflns_number 305899
_diffrn_reflns_point_group_measured_fraction_full 0.998
_diffrn_reflns_point_group_measured_fraction_max 0.998
_diffrn_reflns_theta_full 66.595
_diffrn_reflns_theta_max 66.595
_diffrn_reflns_theta_min 2.089
_diffrn_standards_number 0
_exptl_absorpt_coefficient_mu 3.870
_exptl_absorpt_correction_type none
_exptl_crystal_colour colourless
_exptl_crystal_colour_primary colourless
_exptl_crystal_density_diffrn 1.371
_exptl_crystal_description plate
_exptl_crystal_F_000 3120
_refine_diff_density_max 1.493
_refine_diff_density_min -1.151
_refine_diff_density_rms 0.074
_refine_ls_extinction_method none
_refine_ls_goodness_of_fit_ref 1.091
_refine_ls_hydrogen_treatment constr
_refine_ls_matrix_type full
_refine_ls_number_parameters 1783
_refine_ls_number_reflns 26036
_refine_ls_number_restraints 1
_refine_ls_restrained_S_all 1.091
_refine_ls_R_factor_all 0.0477
_refine_ls_R_factor_gt 0.0445
_refine_ls_shift/su_max 0.001
_refine_ls_shift/su_mean 0.000
_refine_ls_structure_factor_coef Fsqd
_refine_ls_weighting_details 'w=1/[\s^2^(Fo^2^)+(0.0466P)^2^+13.3707P] where P=(Fo^2^+2Fc^2^)/3'
_refine_ls_weighting_scheme calc
_refine_ls_wR_factor_gt 0.1091
_refine_ls_wR_factor_ref 0.1107
_reflns_Friedel_coverage 0.000
_reflns_number_gt 23718
_reflns_number_total 26036
_reflns_threshold_expression 'I > 2\s(I)'
_cod_data_source_file d3cc03117a2.cif
_cod_data_source_block f1
_cod_database_code 7132029
_shelx_shelxl_version_number 2018/3
_shelx_space_group_comment
;
The symmetry employed for this shelxl refinement is uniquely defined
by the following loop, which should always be used as a source of
symmetry information in preference to the above space-group names.
They are only intended as comments.
;
_olex2_refinement_description
;
1. Fixed Uiso
 At 1.2 times of:
  All C(H) groups, All C(H,H) groups
 At 1.5 times of:
  All C(H,H,H) groups
2. Rigid bond restraints
 C54, C59
 with sigma for 1-2 distances of 0.01 and sigma for 1-3 distances of 0.02
3.a Ternary CH refined with riding coordinates:
 C33(H33), C38(H38), C02P(H02P), C7(H7), C19(H19), C034(H034), C03D(H03D),
 C03J(H03K), C28(H28), C42(H42), C03Y(H03Y), C16(H16), C04A(H04C), C04G(H04I),
 C36(H36), C46(H46), C04S(H04S), C04X(H04X), C04Z(H04Z), C055(H055)
3.b Secondary CH2 refined with riding coordinates:
 C39(H39A,H39B), C045(H04A,H04B)
3.c Aromatic/amide H refined with riding coordinates:
 C023(H023), C3(H3), C03N(H03O), C12(H12), C11(H11), C046(H046), C22(H22),
 C049(H049), C04B(H04D), C04F(H04H), C24(H24), C23(H23), C04Q(H04Q), C13(H13)
3.d Idealised Me refined as rotating group:
 C1(H1A,H1B,H1C), C039(H03A,H03B,H03C), C03F(H03E,H03F,H03G), C03I(H03H,H03I,
 H03J), C03K(H03L,H03M,H03N), C6(H6A,H6B,H6C), C18(H18A,H18B,H18C), C5(H5A,H5B,
 H5C), C03Z(H03P,H03Q,H03R), C29(H29A,H29B,H29C), C43(H43A,H43B,H43C),
 C04E(H04E,H04F,H04G), C47(H47A,H47B,H47C), C04J(H04J,H04K,H04L), C44(H44A,H44B,
 H44C), C15(H15A,H15B,H15C), C8(H8A,H8B,H8C), C04R(H04Y,H,HA), C04T(H04M,H04N,
 H04O), C04U(H04P,H04R,H04T), C20(H20A,H20B,H20C), C04W(H04U,H04V,H04W),
 C27(H27A,H27B,H27C), C050(H05A,H05B,H05C), C17(H17A,H17B,H17C), C053(H05D,H05E,
 H05F), C054(H05G,H05H,H05I), C37(H37A,H37B,H37C), C058(H05J,H05K,H05L),
 C35(H35A,H35B,H35C), C05B(H05M,H05N,H05O), C05C(H05P,H05Q,H05R), C45(H45A,H45B,
 H45C), C05E(H05Y,HB,HC), C05F(H05S,H05T,H05U), C05H(H05V,H05W,H05X)
;
_smtbx_masks_void_probe_radius 1.2
_smtbx_masks_void_truncation_radius 1.2
_olex2_submission_special_instructions 'No special instructions were received'

loop_
_space_group_symop_operation_xyz
'x, y, z'
'-x, -y, -z'

loop_
_atom_site_label
_atom_site_type_symbol
_atom_site_fract_x
_atom_site_fract_y
_atom_site_fract_z
_atom_site_U_iso_or_equiv
_atom_site_adp_type
_atom_site_occupancy
_atom_site_site_symmetry_order
_atom_site_calc_flag
_atom_site_refinement_flags_posn
_atom_site_refinement_flags_adp
_atom_site_refinement_flags_occupancy
_atom_site_disorder_assembly
_atom_site_disorder_group
Sn2 Sn 0.71980(2) -0.02201(2) 0.33815(2) 0.02186(6) Uani 1 1 d . . . . .
Sn1 Sn -0.11180(2) 0.47662(2) 0.34083(2) 0.02194(6) Uani 1 1 d . . . . .
P1 P -0.00753(6) 0.67627(4) 0.17936(3) 0.02627(17) Uani 1 1 d . . . . .
P2 P 0.71332(7) 0.17850(4) 0.17653(3) 0.03131(19) Uani 1 1 d . . . . .
Al2 Al 0.13266(7) 0.61062(4) 0.29467(3) 0.02340(19) Uani 1 1 d . . . . .
Al1 Al 0.50416(7) 0.11307(4) 0.29198(3) 0.02471(19) Uani 1 1 d . . . . .
F11 F 0.21976(18) 0.51887(10) 0.21880(7) 0.0398(5) Uani 1 1 d . . . . .
F008 F 0.46439(17) 0.01725(10) 0.21896(7) 0.0395(5) Uani 1 1 d . . . . .
F6 F 0.09238(16) 0.75107(10) 0.26242(9) 0.0423(5) Uani 1 1 d . . . . .
F15 F 0.19615(18) 0.52413(11) 0.39059(7) 0.0422(5) Uani 1 1 d . . . . .
F14 F 0.30243(17) 0.41462(11) 0.39623(8) 0.0424(5) Uani 1 1 d . . . . .
F00C F 0.38183(18) 0.03218(11) 0.38974(7) 0.0440(5) Uani 1 1 d . . . . .
O11 O 0.83230(17) 0.00079(10) 0.26834(8) 0.0274(5) Uani 1 1 d . . . . .
F00E F 0.56129(17) 0.25319(10) 0.25831(9) 0.0457(5) Uani 1 1 d . . . . .
F00F F 0.27131(17) -0.07577(11) 0.39902(8) 0.0454(5) Uani 1 1 d . . . . .
F00G F 0.35846(19) -0.09199(11) 0.22911(8) 0.0472(5) Uani 1 1 d . . . . .
F5 F 0.26596(16) 0.68330(13) 0.35494(8) 0.0518(6) Uani 1 1 d . . . . .
F3 F 0.0088(2) 0.77531(10) 0.46541(8) 0.0483(6) Uani 1 1 d . . . . .
O2 O -0.18187(17) 0.50099(10) 0.27157(8) 0.0273(5) Uani 1 1 d . . . . .
F12 F 0.3221(2) 0.40819(11) 0.22533(8) 0.0501(6) Uani 1 1 d . . . . .
F00L F 0.68964(15) 0.13423(11) 0.35948(9) 0.0438(5) Uani 1 1 d . . . . .
F10 F 0.36947(16) 0.60518(10) 0.22961(8) 0.0432(5) Uani 1 1 d . . . . .
F00N F 0.25675(17) -0.13823(10) 0.31913(9) 0.0482(6) Uani 1 1 d . . . . .
F00O F 0.31051(16) 0.10759(10) 0.22600(8) 0.0424(5) Uani 1 1 d . . . . .
O10 O 0.63466(17) 0.09445(11) 0.26440(8) 0.0286(5) Uani 1 1 d . . . . .
F2 F -0.14335(18) 0.70568(12) 0.43612(9) 0.0511(6) Uani 1 1 d . . . . .
F13 F 0.36853(18) 0.35652(10) 0.31398(9) 0.0479(6) Uani 1 1 d . . . . .
F00S F 0.33056(17) 0.18382(13) 0.35379(9) 0.0536(6) Uani 1 1 d . . . . .
F1 F -0.09353(15) 0.62981(11) 0.36452(8) 0.0414(5) Uani 1 1 d . . . . .
O1 O 0.01896(17) 0.59331(10) 0.26757(8) 0.0259(5) Uani 1 1 d . . . . .
F00V F 0.5141(2) 0.27346(10) 0.46525(8) 0.0504(6) Uani 1 1 d . . . . .
F00W F 0.68932(19) 0.20753(13) 0.43322(10) 0.0560(6) Uani 1 1 d . . . . .
O7 O 0.1323(2) 0.75961(11) 0.09567(8) 0.0343(5) Uani 1 1 d . . . . .
O12 O 0.9449(2) 0.02361(12) 0.19896(9) 0.0400(6) Uani 1 1 d . . . . .
F7 F 0.2006(2) 0.83735(10) 0.19731(11) 0.0597(7) Uani 1 1 d . . . . .
N1 N -0.2741(2) 0.46636(12) 0.37486(10) 0.0241(5) Uani 1 1 d . . . . .
F4 F 0.2148(2) 0.76205(13) 0.42552(9) 0.0594(7) Uani 1 1 d . . . . .
F012 F 0.4976(2) 0.33780(11) 0.18995(12) 0.0668(8) Uani 1 1 d . . . . .
O3 O -0.2365(2) 0.51654(12) 0.19842(9) 0.0386(6) Uani 1 1 d . . . . .
F014 F 0.3329(2) 0.25950(13) 0.42636(9) 0.0600(7) Uani 1 1 d . . . . .
F9 F 0.47501(19) 0.69248(15) 0.16649(11) 0.0694(8) Uani 1 1 d . . . . .
F8 F 0.3919(2) 0.80846(14) 0.14868(11) 0.0732(8) Uani 1 1 d . . . . .
O4 O -0.2836(2) 0.66012(13) 0.18641(9) 0.0413(6) Uani 1 1 d . . . . .
O9 O 0.2571(2) 0.51843(13) 0.09133(10) 0.0451(6) Uani 1 1 d . . . . .
N4 N 0.8609(2) -0.03303(12) 0.37249(9) 0.0243(5) Uani 1 1 d . . . . .
O5 O -0.21467(19) 0.66896(16) 0.10685(9) 0.0482(7) Uani 1 1 d . . . . .
F01B F 0.3391(2) 0.30835(14) 0.14063(11) 0.0751(9) Uani 1 1 d . . . . .
F01C F 0.2465(2) 0.19306(14) 0.15985(11) 0.0679(8) Uani 1 1 d . . . . .
O6 O 0.0928(3) 0.68160(12) 0.05227(9) 0.0482(7) Uani 1 1 d . . . . .
O14 O 0.9632(2) 0.18092(15) 0.10653(9) 0.0472(7) Uani 1 1 d . . . . .
O16 O 0.6244(2) 0.24880(13) 0.08223(10) 0.0482(7) Uani 1 1 d . . . . .
N2 N -0.1223(2) 0.37938(12) 0.32492(10) 0.0276(6) Uani 1 1 d . . . . .
N3 N 0.7397(2) -0.12030(12) 0.32446(10) 0.0264(6) Uani 1 1 d . . . . .
O13 O 0.9861(3) 0.16930(16) 0.18506(10) 0.0568(8) Uani 1 1 d . . . . .
O8 O 0.3143(2) 0.61708(14) 0.09736(13) 0.0610(9) Uani 1 1 d . . . . .
C59 C 0.2279(3) 0.49496(17) 0.34749(12) 0.0307(8) Uani 1 1 d . U . . .
O15 O 0.7139(3) 0.16733(14) 0.05146(10) 0.0562(8) Uani 1 1 d . . . . .
C2 C -0.3410(2) 0.42074(15) 0.36848(12) 0.0275(7) Uani 1 1 d . . . . .
C54 C 0.2029(3) 0.52673(16) 0.30427(12) 0.0283(7) Uani 1 1 d . U . . .
C01O C 0.5102(3) 0.15672(15) 0.35277(12) 0.0269(7) Uani 1 1 d . . . . .
C01P C 0.8572(2) 0.03430(15) 0.22896(12) 0.0245(6) Uani 1 1 d . . . . .
C01Q C 0.4194(3) -0.00456(17) 0.26472(12) 0.0318(7) Uani 1 1 d . . . . .
C01R C 0.3643(3) -0.06090(17) 0.26872(13) 0.0329(7) Uani 1 1 d . . . . .
C01S C 0.5981(3) 0.16397(16) 0.37528(13) 0.0289(7) Uani 1 1 d . . . . .
C58 C 0.2807(3) 0.44089(18) 0.35228(13) 0.0338(8) Uani 1 1 d . . . . .
C01U C 0.9314(2) -0.07961(15) 0.36699(12) 0.0273(7) Uani 1 1 d . . . . .
C01V C 0.3214(3) -0.05254(18) 0.35414(13) 0.0339(8) Uani 1 1 d . . . . .
C01W C 0.4834(3) 0.23582(16) 0.23401(14) 0.0323(7) Uani 1 1 d . . . . .
C01X C 0.4288(2) 0.02980(15) 0.30356(12) 0.0269(7) Uani 1 1 d . . . . .
C49 C 0.1879(3) 0.73395(16) 0.23841(13) 0.0300(7) Uani 1 1 d . . . . .
C32 C -0.0238(2) 0.60943(14) 0.22849(11) 0.0224(6) Uani 1 1 d . . . . .
C56 C 0.2907(3) 0.43715(18) 0.26595(13) 0.0355(8) Uani 1 1 d . . . . .
C021 C 0.4419(2) 0.17545(15) 0.24441(12) 0.0261(7) Uani 1 1 d . . . . .
C022 C 0.6013(3) 0.20200(17) 0.41305(13) 0.0339(8) Uani 1 1 d . . . . .
C023 C 0.9198(3) -0.13166(15) 0.34046(13) 0.0304(7) Uani 1 1 d . . . . .
H023 H 0.982022 -0.155668 0.332610 0.036 Uiso 1 1 calc R U . . .
C31 C -0.1064(2) 0.58332(15) 0.21090(12) 0.0248(6) Uani 1 1 d . . . . .
C55 C 0.2370(3) 0.49383(16) 0.26416(12) 0.0312(7) Uani 1 1 d . . . . .
C026 C 0.7995(3) 0.08684(15) 0.20934(12) 0.0262(7) Uani 1 1 d . . . . .
C4 C -0.2118(3) 0.34788(15) 0.32404(13) 0.0304(7) Uani 1 1 d . . . . .
O17 O 0.4718(3) 0.10523(19) 0.08445(14) 0.0764(11) Uani 1 1 d . . . . .
C33 C -0.1083(3) 0.62188(16) 0.16207(12) 0.0269(7) Uani 1 1 d . . . . .
H33 H -0.078385 0.597987 0.133732 0.032 Uiso 1 1 calc R U . . .
C02A C 0.7031(2) 0.11143(15) 0.22614(11) 0.0244(6) Uani 1 1 d . . . . .
C60 C 0.0886(3) 0.65402(15) 0.35574(12) 0.0260(7) Uani 1 1 d . . . . .
C02C C 0.4226(3) 0.18940(18) 0.37243(13) 0.0346(8) Uani 1 1 d . . . . .
C02D C 0.9408(3) 0.06639(16) 0.38905(13) 0.0316(7) Uani 1 1 d . . . . .
C61 C 0.1628(3) 0.68831(17) 0.37399(12) 0.0322(7) Uani 1 1 d . . . . .
C38 C 0.1150(3) 0.65770(15) 0.13696(12) 0.0272(7) Uani 1 1 d . . . . .
H38 H 0.176909 0.671121 0.151839 0.033 Uiso 1 1 calc R U . . .
C02G C 0.8751(3) 0.01431(16) 0.40539(12) 0.0290(7) Uani 1 1 d . . . . .
C65 C -0.0136(3) 0.66110(16) 0.37880(12) 0.0278(7) Uani 1 1 d . . . . .
C02I C 0.3771(3) 0.00276(17) 0.34789(12) 0.0321(8) Uani 1 1 d . . . . .
C26 C -0.0218(3) 0.34809(15) 0.31348(13) 0.0297(7) Uani 1 1 d . . . . .
C39 C 0.1324(3) 0.58872(15) 0.12679(13) 0.0300(7) Uani 1 1 d . . . . .
H39A H 0.116754 0.561160 0.158040 0.036 Uiso 1 1 calc R U . . .
H39B H 0.083290 0.577172 0.104485 0.036 Uiso 1 1 calc R U . . .
C02L C 0.3607(3) 0.16445(16) 0.21842(13) 0.0310(7) Uani 1 1 d . . . . .
C63 C 0.0351(3) 0.73503(16) 0.43072(12) 0.0338(8) Uani 1 1 d . . . . .
C9 C -0.3086(3) 0.51225(16) 0.40915(12) 0.0292(7) Uani 1 1 d . . . . .
O18 O 0.5320(3) 0.00550(16) 0.09582(11) 0.0619(9) Uani 1 1 d . . . . .
C02P C 0.6225(3) 0.15423(17) 0.13418(13) 0.0341(8) Uani 1 1 d . . . . .
H02P H 0.549757 0.169139 0.146306 0.041 Uiso 1 1 calc R U . . .
C64 C -0.0419(3) 0.70023(16) 0.41553(13) 0.0315(7) Uani 1 1 d . . . . .
C02R C 0.8298(3) -0.15298(15) 0.32408(12) 0.0282(7) Uani 1 1 d . . . . .
C7 C -0.3913(3) 0.57927(16) 0.34245(13) 0.0329(8) Uani 1 1 d . . . . .
H7 H -0.373460 0.540608 0.324973 0.039 Uiso 1 1 calc R U . . .
C02T C 0.6458(3) -0.15118(14) 0.31426(13) 0.0279(7) Uani 1 1 d . . . . .
C40 C 0.2447(3) 0.57805(18) 0.10361(13) 0.0353(8) Uani 1 1 d . . . . .
C02V C 0.5690(3) -0.17251(17) 0.35428(14) 0.0346(8) Uani 1 1 d . . . . .
C02W C 0.3137(3) -0.08489(17) 0.31423(14) 0.0359(8) Uani 1 1 d . . . . .
C48 C 0.2234(2) 0.67295(15) 0.24816(11) 0.0258(7) Uani 1 1 d . . . . .
C3 C -0.3119(3) 0.36988(16) 0.34102(13) 0.0306(7) Uani 1 1 d . . . . .
H3 H -0.368932 0.346916 0.332719 0.037 Uiso 1 1 calc R U . . .
C02Z C 0.6334(3) -0.15905(16) 0.26566(14) 0.0337(8) Uani 1 1 d . . . . .
C57 C 0.3140(3) 0.41104(17) 0.31084(14) 0.0356(8) Uani 1 1 d . . . . .
C19 C -0.0112(3) 0.33492(18) 0.40581(14) 0.0377(8) Uani 1 1 d . . . . .
H19 H -0.039006 0.379115 0.405515 0.045 Uiso 1 1 calc R U . . .
C62 C 0.1386(3) 0.72882(17) 0.41000(13) 0.0357(8) Uani 1 1 d . . . . .
C34 C -0.2119(3) 0.65166(17) 0.15479(12) 0.0312(7) Uani 1 1 d . . . . .
C034 C 1.0018(3) 0.07655(17) 0.33757(14) 0.0344(8) Uani 1 1 d . . . . .
H034 H 0.994017 0.037699 0.320647 0.041 Uiso 1 1 calc R U . . .
C1 C -0.4537(3) 0.42219(18) 0.39369(15) 0.0388(8) Uani 1 1 d . . . . .
H1A H -0.454526 0.421213 0.429325 0.058 Uiso 1 1 calc R U . . .
H1B H -0.491835 0.385327 0.386419 0.058 Uiso 1 1 calc R U . . .
H1C H -0.487888 0.460953 0.381719 0.058 Uiso 1 1 calc R U . . .
C21 C 0.0313(3) 0.32467(16) 0.35302(14) 0.0348(8) Uani 1 1 d . . . . .
C037 C 0.5125(3) 0.23483(16) 0.42977(12) 0.0352(8) Uani 1 1 d . . . . .
C038 C 0.4213(3) 0.22842(18) 0.40948(13) 0.0375(8) Uani 1 1 d . . . . .
C039 C 1.0282(3) -0.07899(18) 0.39233(15) 0.0385(8) Uani 1 1 d . . . . .
H03A H 1.069492 -0.117443 0.386734 0.058 Uiso 1 1 calc R U . . .
H03B H 1.006518 -0.077289 0.427749 0.058 Uiso 1 1 calc R U . . .
H03C H 1.071557 -0.041821 0.378947 0.058 Uiso 1 1 calc R U . . .
C41 C 0.1129(3) 0.69959(15) 0.08949(12) 0.0286(7) Uani 1 1 d . . . . .
C30 C -0.1766(2) 0.53118(15) 0.23047(12) 0.0247(6) Uani 1 1 d . . . . .
C50 C 0.2410(3) 0.77915(17) 0.20575(15) 0.0400(9) Uani 1 1 d . . . . .
C03D C 0.5796(3) -0.16113(18) 0.40678(14) 0.0380(8) Uani 1 1 d . . . . .
H03D H 0.609097 -0.117513 0.405444 0.046 Uiso 1 1 calc R U . . .
C10 C -0.3629(3) 0.56681(17) 0.39365(13) 0.0315(7) Uani 1 1 d . . . . .
C03F C 0.8349(3) -0.21923(16) 0.30806(16) 0.0409(9) Uani 1 1 d . . . . .
H03E H 0.905183 -0.237015 0.310454 0.061 Uiso 1 1 calc R U . . .
H03F H 0.821323 -0.217776 0.273919 0.061 Uiso 1 1 calc R U . . .
H03G H 0.781353 -0.245799 0.329425 0.061 Uiso 1 1 calc R U . . .
C03G C 0.3261(3) 0.2074(2) 0.18401(14) 0.0422(9) Uani 1 1 d . . . . .
C53 C 0.3223(3) 0.66194(17) 0.22294(13) 0.0318(7) Uani 1 1 d . . . . .
C03I C 0.6683(3) -0.06964(19) 0.19981(15) 0.0447(9) Uani 1 1 d . . . . .
H03H H 0.603027 -0.077977 0.186847 0.067 Uiso 1 1 calc R U . . .
H03I H 0.720809 -0.050600 0.173092 0.067 Uiso 1 1 calc R U . . .
H03J H 0.653517 -0.040550 0.225418 0.067 Uiso 1 1 calc R U . . .
C03J C 0.8319(3) 0.12614(16) 0.16060(12) 0.0301(7) Uani 1 1 d . . . . .
H03K H 0.824312 0.101913 0.132003 0.036 Uiso 1 1 calc R U . . .
C03K C 0.6574(3) -0.2059(2) 0.42912(17) 0.0512(11) Uani 1 1 d . . . . .
H03L H 0.664262 -0.194846 0.462165 0.077 Uiso 1 1 calc R U . . .
H03M H 0.726551 -0.202297 0.408330 0.077 Uiso 1 1 calc R U . . .
H03N H 0.631522 -0.249479 0.431228 0.077 Uiso 1 1 calc R U . . .
C25 C 0.0206(3) 0.34233(16) 0.26416(14) 0.0356(8) Uani 1 1 d . . . . .
C52 C 0.3790(3) 0.7059(2) 0.18963(14) 0.0434(9) Uani 1 1 d . . . . .
C03N C 0.4819(3) -0.20544(18) 0.34404(16) 0.0415(9) Uani 1 1 d . . . . .
H03O H 0.429445 -0.220928 0.370394 0.050 Uiso 1 1 calc R U . . .
C6 C -0.3280(3) 0.63472(19) 0.31303(15) 0.0440(9) Uani 1 1 d . . . . .
H6A H -0.344888 0.673396 0.329210 0.066 Uiso 1 1 calc R U . . .
H6B H -0.346252 0.640339 0.279611 0.066 Uiso 1 1 calc R U . . .
H6C H -0.252218 0.625895 0.311436 0.066 Uiso 1 1 calc R U . . .
C28 C -0.0292(3) 0.37343(17) 0.22157(14) 0.0391(8) Uani 1 1 d . . . . .
H28 H -0.103541 0.384794 0.234503 0.047 Uiso 1 1 calc R U . . .
C18 C -0.1037(3) 0.2911(2) 0.42804(18) 0.0533(11) Uani 1 1 d . . . . .
H18A H -0.162015 0.298498 0.408810 0.080 Uiso 1 1 calc R U . . .
H18B H -0.127449 0.299873 0.462133 0.080 Uiso 1 1 calc R U . . .
H18C H -0.080751 0.247018 0.427414 0.080 Uiso 1 1 calc R U . . .
C12 C -0.3631(4) 0.6023(2) 0.47430(16) 0.0568(12) Uani 1 1 d . . . . .
H12 H -0.381419 0.633401 0.496565 0.068 Uiso 1 1 calc R U . . .
C51 C 0.3378(3) 0.7650(2) 0.18080(15) 0.0446(10) Uani 1 1 d . . . . .
C42 C 0.1178(3) 0.80716(17) 0.05495(14) 0.0407(9) Uani 1 1 d . . . . .
H42 H 0.139780 0.789440 0.022743 0.049 Uiso 1 1 calc R U . . .
C03U C 0.3723(3) 0.2659(2) 0.17444(16) 0.0469(10) Uani 1 1 d . . . . .
C03V C 0.9354(3) 0.16050(17) 0.15339(13) 0.0329(8) Uani 1 1 d . . . . .
C5 C -0.2059(3) 0.28289(17) 0.30624(17) 0.0438(9) Uani 1 1 d . . . . .
H5A H -0.169170 0.254241 0.328103 0.066 Uiso 1 1 calc R U . . .
H5B H -0.167150 0.285176 0.272724 0.066 Uiso 1 1 calc R U . . .
H5C H -0.277570 0.267006 0.306325 0.066 Uiso 1 1 calc R U . . .
C03X C 0.8185(3) 0.0066(2) 0.45308(13) 0.0403(9) Uani 1 1 d . . . . .
C03Y C 0.7113(3) -0.13154(17) 0.22167(13) 0.0359(8) Uani 1 1 d . . . . .
H03Y H 0.778578 -0.121839 0.233914 0.043 Uiso 1 1 calc R U . . .
C03Z C 0.9576(3) 0.13258(19) 0.30780(15) 0.0444(9) Uani 1 1 d . . . . .
H03P H 0.965566 0.171354 0.323465 0.067 Uiso 1 1 calc R U . . .
H03Q H 0.882512 0.125276 0.306624 0.067 Uiso 1 1 calc R U . . .
H03R H 0.996322 0.136978 0.274256 0.067 Uiso 1 1 calc R U . . .
C16 C -0.2281(3) 0.4428(2) 0.47525(14) 0.0495(10) Uani 1 1 d . . . . .
H16 H -0.213974 0.415555 0.447446 0.059 Uiso 1 1 calc R U . . .
C11 C -0.3897(3) 0.6112(2) 0.42706(15) 0.0449(9) Uani 1 1 d . . . . .
H11 H -0.426795 0.648235 0.417500 0.054 Uiso 1 1 calc R U . . .
C042 C 0.6589(3) 0.18984(18) 0.08425(13) 0.0369(8) Uani 1 1 d . . . . .
C29 C 0.0292(3) 0.43436(19) 0.20036(16) 0.0468(10) Uani 1 1 d . . . . .
H29A H 0.030987 0.462126 0.226578 0.070 Uiso 1 1 calc R U . . .
H29B H -0.007431 0.455759 0.174625 0.070 Uiso 1 1 calc R U . . .
H29C H 0.101625 0.424347 0.186228 0.070 Uiso 1 1 calc R U . . .
C044 C 0.4516(3) 0.28044(17) 0.19938(16) 0.0423(9) Uani 1 1 d . . . . .
C045 C 0.6164(3) 0.08393(19) 0.12946(15) 0.0434(9) Uani 1 1 d . . . . .
H04A H 0.685342 0.069449 0.113037 0.052 Uiso 1 1 calc R U . . .
H04B H 0.602630 0.060944 0.162741 0.052 Uiso 1 1 calc R U . . .
C046 C 0.8928(4) 0.1054(2) 0.46857(17) 0.0567(12) Uani 1 1 d . . . . .
H046 H 0.898923 0.136793 0.490270 0.068 Uiso 1 1 calc R U . . .
C22 C 0.1255(3) 0.29115(18) 0.34104(17) 0.0442(10) Uani 1 1 d . . . . .
H22 H 0.162454 0.273987 0.366707 0.053 Uiso 1 1 calc R U . . .
C048 C 0.5315(4) 0.0682(2) 0.10066(16) 0.0518(11) Uani 1 1 d . . . . .
C049 C 0.9480(3) 0.1116(2) 0.42186(16) 0.0453(9) Uani 1 1 d . . . . .
H049 H 0.992207 0.147527 0.411587 0.054 Uiso 1 1 calc R U . . .
C04A C 1.0609(3) 0.2170(2) 0.09169(14) 0.0451(10) Uani 1 1 d . . . . .
H04C H 1.084921 0.232008 0.121486 0.054 Uiso 1 1 calc R U . . .
C04B C 0.5445(3) -0.19219(17) 0.25790(15) 0.0403(9) Uani 1 1 d . . . . .
H04D H 0.534718 -0.198540 0.225254 0.048 Uiso 1 1 calc R U . . .
C14 C -0.2828(3) 0.5025(2) 0.45697(13) 0.0409(9) Uani 1 1 d . . . . .
C43 C 0.0033(4) 0.8252(2) 0.05994(18) 0.0552(11) Uani 1 1 d . . . . .
H43A H -0.039951 0.787271 0.060499 0.083 Uiso 1 1 calc R U . . .
H43B H -0.008521 0.855142 0.031962 0.083 Uiso 1 1 calc R U . . .
H43C H -0.016548 0.844920 0.090625 0.083 Uiso 1 1 calc R U . . .
C04E C 1.1426(4) 0.1744(2) 0.06847(16) 0.0532(11) Uani 1 1 d . . . . .
H04E H 1.121737 0.161969 0.037957 0.080 Uiso 1 1 calc R U . . .
H04F H 1.149099 0.136562 0.091156 0.080 Uiso 1 1 calc R U . . .
H04G H 1.210630 0.196560 0.061018 0.080 Uiso 1 1 calc R U . . .
C04F C 0.4707(3) -0.21583(18) 0.29679(17) 0.0443(9) Uani 1 1 d . . . . .
H04H H 0.411993 -0.239367 0.290825 0.053 Uiso 1 1 calc R U . . .
C04G C 0.7496(3) -0.0507(2) 0.47262(14) 0.0482(10) Uani 1 1 d . . . . .
H04I H 0.751144 -0.078776 0.445463 0.058 Uiso 1 1 calc R U . . .
C24 C 0.1148(3) 0.30860(18) 0.25493(17) 0.0461(10) Uani 1 1 d . . . . .
H24 H 0.144631 0.303424 0.221937 0.055 Uiso 1 1 calc R U . . .
C47 C 0.4297(4) 0.4836(3) 0.10720(19) 0.0618(13) Uani 1 1 d . . . . .
H47A H 0.433100 0.519220 0.126991 0.093 Uiso 1 1 calc R U . . .
H47B H 0.501093 0.473293 0.091923 0.093 Uiso 1 1 calc R U . . .
H47C H 0.398817 0.446798 0.128405 0.093 Uiso 1 1 calc R U . . .
C04J C 1.1206(3) 0.0872(2) 0.33825(18) 0.0502(10) Uani 1 1 d . . . . .
H04J H 1.158263 0.090099 0.304505 0.075 Uiso 1 1 calc R U . . .
H04K H 1.148628 0.051791 0.357861 0.075 Uiso 1 1 calc R U . . .
H04L H 1.130368 0.126638 0.352803 0.075 Uiso 1 1 calc R U . . .
C36 C -0.3145(3) 0.6941(2) 0.09310(15) 0.0518(12) Uani 1 1 d . . . . .
H36 H -0.353304 0.715918 0.120849 0.062 Uiso 1 1 calc R U . . .
C23 C 0.1653(3) 0.28262(19) 0.29330(17) 0.0483(10) Uani 1 1 d . . . . .
H23 H 0.227973 0.258692 0.286414 0.058 Uiso 1 1 calc R U . . .
C44 C 0.1898(4) 0.8604(2) 0.06017(17) 0.0553(11) Uani 1 1 d . . . . .
H44A H 0.167433 0.877654 0.091713 0.083 Uiso 1 1 calc R U . . .
H44B H 0.186717 0.893651 0.033201 0.083 Uiso 1 1 calc R U . . .
H44C H 0.262406 0.844689 0.059003 0.083 Uiso 1 1 calc R U . . .
C46 C 0.3627(4) 0.5012(2) 0.06811(16) 0.0541(12) Uani 1 1 d . . . . .
H46 H 0.395311 0.537605 0.045460 0.065 Uiso 1 1 calc R U . . .
C15 C -0.2997(4) 0.4055(3) 0.51767(17) 0.0652(14) Uani 1 1 d . . . . .
H15A H -0.315233 0.431417 0.545345 0.098 Uiso 1 1 calc R U . . .
H15B H -0.263707 0.366705 0.528243 0.098 Uiso 1 1 calc R U . . .
H15C H -0.365871 0.394568 0.506494 0.098 Uiso 1 1 calc R U . . .
C8 C -0.5102(3) 0.5923(2) 0.34305(18) 0.0504(10) Uani 1 1 d . . . . .
H8A H -0.551027 0.556471 0.361202 0.076 Uiso 1 1 calc R U . . .
H8B H -0.525891 0.597839 0.309192 0.076 Uiso 1 1 calc R U . . .
H8C H -0.529314 0.630769 0.359152 0.076 Uiso 1 1 calc R U . . .
C04Q C 0.8289(4) 0.0540(2) 0.48396(16) 0.0563(12) Uani 1 1 d . . . . .
H04Q H 0.790615 0.050321 0.516343 0.068 Uiso 1 1 calc R U . . .
C04R C -0.4196(4) 0.4912(3) 0.2237(2) 0.0755(17) Uani 1 1 d . . . . .
H04Y H -0.421828 0.513654 0.253223 0.113 Uiso 1 1 calc R U . . .
H H -0.472328 0.457208 0.229890 0.113 Uiso 1 1 calc R U . . .
HA H -0.435133 0.520860 0.196179 0.113 Uiso 1 1 calc R U . . .
C04S C 1.0136(3) -0.0293(2) 0.21209(16) 0.0484(10) Uani 1 1 d . . . . .
H04S H 0.989964 -0.047725 0.246675 0.058 Uiso 1 1 calc R U . . .
C04T C 0.7921(4) -0.0884(3) 0.51557(17) 0.0661(14) Uani 1 1 d . . . . .
H04M H 0.864468 -0.102117 0.504755 0.099 Uiso 1 1 calc R U . . .
H04N H 0.747131 -0.125516 0.526888 0.099 Uiso 1 1 calc R U . . .
H04O H 0.791904 -0.061700 0.542621 0.099 Uiso 1 1 calc R U . . .
C04U C 0.4737(3) -0.1623(3) 0.44112(17) 0.0646(14) Uani 1 1 d . . . . .
H04P H 0.443383 -0.204942 0.444802 0.097 Uiso 1 1 calc R U . . .
H04R H 0.425008 -0.132209 0.427078 0.097 Uiso 1 1 calc R U . . .
H04T H 0.485077 -0.150514 0.473413 0.097 Uiso 1 1 calc R U . . .
C20 C 0.0732(4) 0.3301(3) 0.43977(17) 0.0642(14) Uani 1 1 d . . . . .
H20A H 0.096158 0.286032 0.444535 0.096 Uiso 1 1 calc R U . . .
H20B H 0.043806 0.344413 0.471661 0.096 Uiso 1 1 calc R U . . .
H20C H 0.133821 0.356687 0.424930 0.096 Uiso 1 1 calc R U . . .
C04W C 1.0351(4) 0.2734(2) 0.05786(16) 0.0562(11) Uani 1 1 d . . . . .
H04U H 1.098003 0.300188 0.048214 0.084 Uiso 1 1 calc R U . . .
H04V H 0.978113 0.297800 0.075000 0.084 Uiso 1 1 calc R U . . .
H04W H 1.012352 0.258875 0.028413 0.084 Uiso 1 1 calc R U . . .
C04X C 0.6534(4) 0.2881(2) 0.03562(16) 0.0569(12) Uani 1 1 d . . . . .
H04X H 0.726782 0.276981 0.021011 0.068 Uiso 1 1 calc R U . . .
C27 C -0.0333(5) 0.3301(2) 0.18066(19) 0.0683(14) Uani 1 1 d . . . . .
H27A H 0.038575 0.323061 0.164237 0.103 Uiso 1 1 calc R U . . .
H27B H -0.075841 0.350060 0.156650 0.103 Uiso 1 1 calc R U . . .
H27C H -0.065231 0.289536 0.194917 0.103 Uiso 1 1 calc R U . . .
C04Z C -0.3128(3) 0.4639(2) 0.21122(17) 0.0541(12) Uani 1 1 d . . . . .
H04Z H -0.293950 0.435521 0.239708 0.065 Uiso 1 1 calc R U . . .
C050 C 0.7374(4) -0.1773(2) 0.18181(18) 0.0573(12) Uani 1 1 d . . . . .
H05A H 0.763392 -0.217206 0.196495 0.086 Uiso 1 1 calc R U . . .
H05B H 0.791999 -0.158506 0.155931 0.086 Uiso 1 1 calc R U . . .
H05C H 0.673614 -0.185287 0.167572 0.086 Uiso 1 1 calc R U . . .
C13 C -0.3107(4) 0.5490(2) 0.48885(15) 0.0535(11) Uani 1 1 d . . . . .
H13 H -0.292826 0.543556 0.521225 0.064 Uiso 1 1 calc R U . . .
C17 C -0.1224(4) 0.4578(3) 0.49088(17) 0.0667(15) Uani 1 1 d . . . . .
H17A H -0.075586 0.478405 0.462615 0.100 Uiso 1 1 calc R U . . .
H17B H -0.089723 0.418504 0.502931 0.100 Uiso 1 1 calc R U . . .
H17C H -0.133785 0.486115 0.517153 0.100 Uiso 1 1 calc R U . . .
C053 C 1.1214(4) -0.0030(3) 0.2074(3) 0.100(3) Uani 1 1 d . . . . .
H05D H 1.140544 0.019040 0.174447 0.149 Uiso 1 1 calc R U . . .
H05E H 1.171544 -0.037375 0.212466 0.149 Uiso 1 1 calc R U . . .
H05F H 1.123542 0.026840 0.232180 0.149 Uiso 1 1 calc R U . . .
C054 C 0.6340(4) -0.0306(3) 0.48762(17) 0.0659(14) Uani 1 1 d . . . . .
H05G H 0.631673 0.001648 0.510838 0.099 Uiso 1 1 calc R U . . .
H05H H 0.592348 -0.067463 0.503271 0.099 Uiso 1 1 calc R U . . .
H05I H 0.604664 -0.013247 0.458289 0.099 Uiso 1 1 calc R U . . .
C055 C 0.4504(5) -0.0184(3) 0.07100(19) 0.0754(17) Uani 1 1 d . . . . .
H055 H 0.442336 0.010891 0.041164 0.090 Uiso 1 1 calc R U . . .
C37 C -0.3783(4) 0.6376(3) 0.0846(2) 0.0781(18) Uani 1 1 d . . . . .
H37A H -0.342249 0.617521 0.056230 0.117 Uiso 1 1 calc R U . . .
H37B H -0.448671 0.651592 0.078104 0.117 Uiso 1 1 calc R U . . .
H37C H -0.385365 0.607067 0.113893 0.117 Uiso 1 1 calc R U . . .
C058 C 0.3468(5) -0.0219(3) 0.1060(2) 0.094(2) Uani 1 1 d . . . . .
H05J H 0.353145 -0.052782 0.134253 0.141 Uiso 1 1 calc R U . . .
H05K H 0.289992 -0.035032 0.088869 0.141 Uiso 1 1 calc R U . . .
H05L H 0.330310 0.019720 0.117589 0.141 Uiso 1 1 calc R U . . .
C35 C -0.2860(4) 0.7410(4) 0.0494(2) 0.117(3) Uani 1 1 d . . . . .
H35A H -0.246103 0.775931 0.058631 0.176 Uiso 1 1 calc R U . . .
H35B H -0.350598 0.757471 0.037607 0.176 Uiso 1 1 calc R U . . .
H35C H -0.242554 0.720434 0.023157 0.176 Uiso 1 1 calc R U . . .
C05B C 0.6527(9) 0.3538(3) 0.0484(3) 0.134(4) Uani 1 1 d . . . . .
H05M H 0.580791 0.365259 0.062276 0.201 Uiso 1 1 calc R U . . .
H05N H 0.676300 0.382156 0.018700 0.201 Uiso 1 1 calc R U . . .
H05O H 0.700386 0.357741 0.072652 0.201 Uiso 1 1 calc R U . . .
C05C C 1.0030(5) -0.0770(3) 0.1771(3) 0.090(2) Uani 1 1 d . . . . .
H05P H 0.927935 -0.085990 0.177220 0.134 Uiso 1 1 calc R U . . .
H05Q H 1.039106 -0.116015 0.187079 0.134 Uiso 1 1 calc R U . . .
H05R H 1.034859 -0.060463 0.143876 0.134 Uiso 1 1 calc R U . . .
C45 C 0.3449(6) 0.4471(4) 0.0392(2) 0.106(3) Uani 1 1 d . . . . .
H45A H 0.314483 0.411307 0.061756 0.159 Uiso 1 1 calc R U . . .
H45B H 0.412362 0.434522 0.021133 0.159 Uiso 1 1 calc R U . . .
H45C H 0.296013 0.460198 0.015919 0.159 Uiso 1 1 calc R U . . .
C05E C -0.3006(5) 0.4292(3) 0.1650(3) 0.089(2) Uani 1 1 d . . . . .
H05Y H -0.331344 0.454653 0.139104 0.133 Uiso 1 1 calc R U . . .
HB H -0.337282 0.388379 0.172349 0.133 Uiso 1 1 calc R U . . .
HC H -0.225434 0.422182 0.153829 0.133 Uiso 1 1 calc R U . . .
C05F C 0.4921(6) -0.0815(3) 0.0553(2) 0.092(2) Uani 1 1 d . . . . .
H05S H 0.563104 -0.075697 0.036465 0.138 Uiso 1 1 calc R U . . .
H05T H 0.444955 -0.098366 0.034694 0.138 Uiso 1 1 calc R U . . .
H05U H 0.495291 -0.111193 0.084507 0.138 Uiso 1 1 calc R U . . .
C05H C 0.5797(6) 0.2750(4) 0.0013(2) 0.105(3) Uani 1 1 d . . . . .
H05V H 0.586116 0.230578 -0.005532 0.158 Uiso 1 1 calc R U . . .
H05W H 0.597028 0.302321 -0.029448 0.158 Uiso 1 1 calc R U . . .
H05X H 0.507144 0.283274 0.016259 0.158 Uiso 1 1 calc R U . . .

loop_
_atom_site_aniso_label
_atom_site_aniso_U_11
_atom_site_aniso_U_22
_atom_site_aniso_U_33
_atom_site_aniso_U_23
_atom_site_aniso_U_13
_atom_site_aniso_U_12
Sn2 0.02107(10) 0.02111(10) 0.02286(11) -0.00095(8) -0.00248(8) 0.00439(7)
Sn1 0.02240(10) 0.02133(10) 0.02217(11) -0.00230(8) -0.00317(8) -0.00229(8)
P1 0.0281(4) 0.0244(4) 0.0248(4) 0.0020(3) -0.0018(3) 0.0000(3)
P2 0.0337(4) 0.0278(4) 0.0303(4) 0.0057(3) -0.0038(4) 0.0053(3)
Al2 0.0234(4) 0.0257(5) 0.0216(4) -0.0043(4) -0.0037(4) -0.0009(4)
Al1 0.0236(4) 0.0268(5) 0.0238(5) -0.0043(4) -0.0028(4) 0.0047(4)
F11 0.0554(13) 0.0403(12) 0.0257(10) -0.0045(9) -0.0116(9) 0.0073(10)
F008 0.0483(12) 0.0415(12) 0.0261(10) -0.0050(9) 0.0045(9) -0.0026(9)
F6 0.0329(11) 0.0365(11) 0.0582(14) -0.0130(10) -0.0041(10) 0.0078(9)
F15 0.0549(13) 0.0488(13) 0.0236(10) -0.0072(9) -0.0066(9) 0.0076(10)
F14 0.0420(12) 0.0502(13) 0.0346(11) 0.0111(10) -0.0147(9) 0.0045(10)
F00C 0.0528(13) 0.0538(13) 0.0245(10) -0.0074(9) 0.0005(9) -0.0025(11)
O11 0.0295(12) 0.0277(12) 0.0229(11) 0.0021(9) 0.0002(9) 0.0044(9)
F00E 0.0374(11) 0.0363(12) 0.0677(15) -0.0140(11) -0.0152(11) -0.0022(9)
F00F 0.0384(11) 0.0553(14) 0.0360(12) 0.0130(10) 0.0054(9) -0.0027(10)
F00G 0.0574(14) 0.0424(12) 0.0447(13) -0.0164(10) -0.0083(11) -0.0050(10)
F5 0.0278(11) 0.0867(18) 0.0432(13) -0.0209(12) -0.0020(9) -0.0125(11)
F3 0.0809(17) 0.0319(11) 0.0337(11) -0.0142(9) -0.0071(11) 0.0064(11)
O2 0.0298(12) 0.0280(12) 0.0231(11) 0.0019(9) -0.0040(9) -0.0020(9)
F12 0.0650(15) 0.0448(13) 0.0421(13) -0.0167(10) -0.0056(11) 0.0155(11)
F00L 0.0247(10) 0.0550(14) 0.0560(14) -0.0203(11) -0.0105(9) 0.0101(9)
F10 0.0314(11) 0.0420(12) 0.0535(13) -0.0027(10) 0.0006(9) 0.0113(9)
F00N 0.0389(12) 0.0372(12) 0.0668(16) -0.0005(11) -0.0043(11) -0.0086(9)
F00O 0.0356(11) 0.0414(12) 0.0525(13) -0.0012(10) -0.0153(10) -0.0093(9)
O10 0.0283(12) 0.0312(12) 0.0244(11) 0.0013(9) -0.0009(9) 0.0089(9)
F2 0.0377(12) 0.0656(16) 0.0496(14) -0.0193(12) 0.0028(10) 0.0158(11)
F13 0.0470(13) 0.0360(12) 0.0616(15) -0.0017(10) -0.0135(11) 0.0154(10)
F00S 0.0297(11) 0.0892(19) 0.0467(13) -0.0235(13) -0.0115(10) 0.0202(11)
F1 0.0267(10) 0.0525(13) 0.0478(13) -0.0205(10) -0.0034(9) -0.0061(9)
O1 0.0269(11) 0.0299(12) 0.0214(11) -0.0010(9) -0.0054(9) -0.0029(9)
F00V 0.0818(17) 0.0357(12) 0.0350(12) -0.0145(9) -0.0054(11) -0.0032(11)
F00W 0.0478(13) 0.0687(17) 0.0589(15) -0.0228(13) -0.0204(12) -0.0086(12)
O7 0.0481(15) 0.0271(12) 0.0267(12) 0.0022(10) -0.0052(11) -0.0050(10)
O12 0.0348(13) 0.0432(15) 0.0365(14) 0.0038(11) 0.0070(11) 0.0151(11)
F7 0.0667(16) 0.0257(11) 0.089(2) 0.0084(12) -0.0290(14) -0.0041(11)
N1 0.0221(13) 0.0246(13) 0.0255(14) -0.0007(11) -0.0044(10) -0.0019(10)
F4 0.0650(16) 0.0719(17) 0.0466(14) -0.0201(12) -0.0141(12) -0.0311(13)
F012 0.0585(16) 0.0283(12) 0.106(2) 0.0118(13) 0.0019(15) 0.0016(11)
O3 0.0385(14) 0.0423(14) 0.0375(14) 0.0042(11) -0.0174(11) -0.0142(11)
F014 0.0592(15) 0.0727(17) 0.0488(14) -0.0245(13) -0.0010(12) 0.0332(13)
F9 0.0334(13) 0.092(2) 0.0721(18) -0.0001(16) 0.0221(12) -0.0043(13)
F8 0.0716(18) 0.0687(18) 0.0691(18) 0.0266(15) 0.0039(14) -0.0306(15)
O4 0.0362(14) 0.0579(17) 0.0269(13) 0.0023(12) -0.0005(11) 0.0153(12)
O9 0.0503(16) 0.0429(15) 0.0443(15) -0.0121(12) -0.0101(13) 0.0161(12)
N4 0.0223(13) 0.0274(14) 0.0226(13) -0.0003(11) -0.0033(10) 0.0016(11)
O5 0.0263(13) 0.089(2) 0.0254(13) 0.0124(13) -0.0041(10) 0.0148(13)
F01B 0.081(2) 0.0663(18) 0.0733(19) 0.0299(15) -0.0230(16) 0.0227(15)
F01C 0.0609(16) 0.0812(19) 0.0700(18) 0.0018(15) -0.0441(14) 0.0039(14)
O6 0.084(2) 0.0335(14) 0.0287(14) -0.0016(11) -0.0153(14) -0.0021(14)
O14 0.0417(15) 0.072(2) 0.0262(13) 0.0055(13) -0.0031(11) -0.0204(14)
O16 0.0648(18) 0.0423(15) 0.0330(14) 0.0069(12) -0.0007(13) 0.0196(13)
N2 0.0256(14) 0.0232(13) 0.0336(15) 0.0002(11) -0.0052(11) 0.0013(11)
N3 0.0244(13) 0.0223(13) 0.0315(15) 0.0011(11) -0.0026(11) 0.0020(11)
O13 0.0639(19) 0.076(2) 0.0300(14) 0.0105(14) -0.0146(14) -0.0299(16)
O8 0.0419(16) 0.0433(17) 0.088(2) 0.0008(16) 0.0190(16) 0.0007(14)
C59 0.0283(17) 0.045(2) 0.0184(15) 0.0089(14) -0.0106(13) -0.0096(15)
O15 0.075(2) 0.0498(17) 0.0359(15) 0.0012(13) 0.0143(15) 0.0102(15)
C2 0.0247(16) 0.0275(17) 0.0294(17) 0.0059(13) -0.0065(13) -0.0028(13)
C54 0.0274(16) 0.0320(18) 0.0264(17) -0.0047(13) -0.0053(13) -0.0021(13)
C01O 0.0281(16) 0.0260(16) 0.0262(16) -0.0026(13) -0.0020(13) 0.0030(13)
C01P 0.0239(15) 0.0232(15) 0.0256(16) -0.0025(13) -0.0007(12) 0.0019(12)
C01Q 0.0327(18) 0.0347(18) 0.0254(17) -0.0013(14) 0.0034(14) 0.0041(14)
C01R 0.0312(18) 0.0329(18) 0.0353(19) -0.0085(15) -0.0042(15) 0.0022(14)
C01S 0.0272(16) 0.0271(17) 0.0319(18) -0.0031(14) -0.0030(13) 0.0008(13)
C58 0.0280(17) 0.042(2) 0.0315(18) -0.0030(15) -0.0060(14) -0.0027(15)
C01U 0.0226(15) 0.0284(17) 0.0287(17) 0.0043(13) -0.0019(13) 0.0041(13)
C01V 0.0232(16) 0.041(2) 0.0344(19) 0.0011(15) 0.0014(14) 0.0030(14)
C01W 0.0276(17) 0.0286(17) 0.041(2) -0.0080(15) -0.0043(15) 0.0048(14)
C01X 0.0259(16) 0.0268(16) 0.0272(17) -0.0018(13) -0.0021(13) 0.0062(13)
C49 0.0252(16) 0.0311(18) 0.0355(18) -0.0084(14) -0.0073(14) -0.0002(13)
C32 0.0229(15) 0.0226(15) 0.0213(15) -0.0036(12) -0.0015(12) 0.0023(12)
C56 0.0366(19) 0.038(2) 0.0326(19) -0.0115(15) -0.0038(15) 0.0059(15)
C021 0.0217(15) 0.0268(16) 0.0291(17) -0.0040(13) -0.0013(13) 0.0041(12)
C022 0.0358(19) 0.0340(19) 0.0328(19) -0.0030(15) -0.0069(15) -0.0080(15)
C023 0.0238(16) 0.0251(16) 0.0394(19) 0.0008(14) 0.0016(14) 0.0063(13)
C31 0.0249(15) 0.0238(16) 0.0251(16) 0.0015(13) -0.0048(12) 0.0009(12)
C55 0.0376(18) 0.0314(18) 0.0265(17) -0.0018(14) -0.0116(14) 0.0016(14)
C026 0.0264(16) 0.0246(16) 0.0259(16) 0.0008(13) -0.0010(13) 0.0035(13)
C4 0.0354(18) 0.0208(16) 0.0357(19) -0.0019(14) -0.0082(15) -0.0028(13)
O17 0.076(2) 0.083(3) 0.077(2) 0.008(2) -0.042(2) -0.005(2)
C33 0.0272(16) 0.0312(17) 0.0213(16) 0.0022(13) -0.0034(13) -0.0004(13)
C02A 0.0289(16) 0.0226(15) 0.0215(15) -0.0010(12) -0.0035(13) 0.0048(12)
C60 0.0273(16) 0.0276(16) 0.0233(16) -0.0017(13) -0.0045(13) 0.0009(13)
C02C 0.0314(18) 0.045(2) 0.0285(18) -0.0060(15) -0.0063(14) 0.0090(15)
C02D 0.0306(17) 0.0317(18) 0.0357(19) -0.0074(15) -0.0130(14) 0.0056(14)
C61 0.0289(17) 0.041(2) 0.0268(17) -0.0030(15) -0.0047(14) -0.0034(15)
C38 0.0284(16) 0.0272(17) 0.0243(16) 0.0007(13) -0.0002(13) 0.0003(13)
C02G 0.0287(16) 0.0335(18) 0.0263(17) -0.0040(14) -0.0093(13) 0.0079(14)
C65 0.0279(16) 0.0295(17) 0.0274(17) -0.0054(13) -0.0069(13) 0.0005(13)
C02I 0.0328(18) 0.0363(19) 0.0245(17) 0.0041(14) -0.0010(14) 0.0096(15)
C26 0.0300(17) 0.0173(15) 0.041(2) -0.0014(13) -0.0051(14) 0.0024(13)
C39 0.0338(18) 0.0231(16) 0.0319(18) 0.0015(13) -0.0035(14) 0.0032(13)
C02L 0.0267(16) 0.0312(18) 0.0338(18) 0.0005(14) -0.0029(14) 0.0015(14)
C63 0.057(2) 0.0235(16) 0.0226(16) -0.0052(13) -0.0084(15) 0.0014(15)
C9 0.0254(16) 0.0357(18) 0.0256(17) -0.0076(14) 0.0026(13) -0.0044(14)
O18 0.081(2) 0.057(2) 0.0465(17) 0.0042(15) -0.0117(16) -0.0257(17)
C02P 0.0367(19) 0.0369(19) 0.0266(18) 0.0062(15) -0.0037(14) 0.0032(15)
C64 0.0313(17) 0.0319(18) 0.0306(18) -0.0036(14) -0.0030(14) 0.0091(14)
C02R 0.0286(17) 0.0235(16) 0.0300(17) 0.0030(13) 0.0000(13) 0.0042(13)
C7 0.0329(18) 0.0285(17) 0.0375(19) -0.0071(15) -0.0045(15) 0.0073(14)
C02T 0.0296(17) 0.0147(14) 0.0392(19) 0.0005(13) -0.0067(14) 0.0023(12)
C40 0.039(2) 0.037(2) 0.0272(18) 0.0017(15) -0.0024(15) 0.0100(16)
C02V 0.0292(17) 0.0291(18) 0.044(2) 0.0042(15) -0.0066(15) 0.0022(14)
C02W 0.0268(17) 0.0320(19) 0.047(2) 0.0032(16) -0.0039(15) 0.0005(14)
C48 0.0245(15) 0.0311(17) 0.0231(16) -0.0060(13) -0.0057(12) -0.0019(13)
C3 0.0290(17) 0.0263(17) 0.0382(19) 0.0021(14) -0.0132(14) -0.0070(13)
C02Z 0.0359(19) 0.0235(17) 0.042(2) -0.0054(15) -0.0064(15) 0.0016(14)
C57 0.0327(18) 0.0310(18) 0.044(2) 0.0005(16) -0.0102(16) 0.0045(15)
C19 0.0305(18) 0.038(2) 0.042(2) 0.0100(16) -0.0055(15) 0.0001(15)
C62 0.050(2) 0.0333(19) 0.0264(17) -0.0015(14) -0.0143(16) -0.0125(16)
C34 0.0300(17) 0.0397(19) 0.0232(17) 0.0046(14) -0.0065(14) 0.0004(14)
C034 0.0342(18) 0.0295(18) 0.039(2) -0.0031(15) -0.0055(15) -0.0031(14)
C1 0.0278(18) 0.037(2) 0.050(2) -0.0009(17) -0.0018(16) -0.0068(15)
C21 0.0306(18) 0.0257(17) 0.047(2) 0.0043(15) -0.0061(15) 0.0005(14)
C037 0.058(2) 0.0239(17) 0.0225(17) -0.0044(13) -0.0006(16) 0.0018(16)
C038 0.045(2) 0.039(2) 0.0273(18) -0.0048(15) 0.0000(15) 0.0173(16)
C039 0.0300(18) 0.039(2) 0.047(2) 0.0028(17) -0.0113(16) 0.0064(15)
C41 0.0339(18) 0.0259(17) 0.0243(17) 0.0008(13) -0.0008(13) -0.0002(13)
C30 0.0219(15) 0.0260(16) 0.0267(17) -0.0035(13) -0.0047(12) -0.0003(12)
C50 0.043(2) 0.0287(19) 0.051(2) 0.0020(16) -0.0181(18) -0.0057(16)
C03D 0.0315(18) 0.039(2) 0.041(2) 0.0086(16) -0.0036(16) -0.0020(15)
C10 0.0253(16) 0.0349(18) 0.0329(18) -0.0085(15) 0.0035(14) -0.0023(14)
C03F 0.0360(19) 0.0237(18) 0.063(3) -0.0049(17) -0.0077(18) 0.0058(15)
C03G 0.035(2) 0.060(3) 0.034(2) 0.0000(18) -0.0184(16) 0.0072(18)
C53 0.0268(17) 0.0358(19) 0.0332(18) -0.0046(15) -0.0050(14) 0.0036(14)
C03I 0.057(2) 0.037(2) 0.041(2) 0.0007(17) -0.0114(19) -0.0009(18)
C03J 0.0313(17) 0.0323(18) 0.0254(17) 0.0021(14) -0.0033(13) 0.0013(14)
C03K 0.044(2) 0.051(3) 0.056(3) 0.016(2) -0.013(2) 0.0029(19)
C25 0.040(2) 0.0233(17) 0.043(2) -0.0079(15) -0.0039(16) 0.0053(14)
C52 0.0257(18) 0.063(3) 0.036(2) 0.0027(18) 0.0064(15) -0.0040(17)
C03N 0.0279(18) 0.035(2) 0.058(3) 0.0092(18) -0.0029(17) -0.0038(15)
C6 0.051(2) 0.039(2) 0.041(2) -0.0059(17) -0.0016(18) 0.0029(18)
C28 0.052(2) 0.0296(18) 0.036(2) -0.0106(15) -0.0026(17) 0.0062(16)
C18 0.043(2) 0.052(3) 0.059(3) 0.014(2) 0.000(2) -0.0056(19)
C12 0.060(3) 0.069(3) 0.042(2) -0.030(2) 0.008(2) -0.002(2)
C51 0.048(2) 0.045(2) 0.039(2) 0.0086(17) -0.0050(18) -0.0195(18)
C42 0.062(3) 0.0281(18) 0.0289(19) 0.0070(15) -0.0023(17) 0.0020(17)
C03U 0.048(2) 0.042(2) 0.047(2) 0.0129(18) -0.0076(19) 0.0153(18)
C03V 0.0354(18) 0.0353(19) 0.0256(17) 0.0042(14) -0.0017(15) 0.0012(15)
C5 0.047(2) 0.0217(18) 0.064(3) -0.0083(17) -0.013(2) -0.0025(16)
C03X 0.039(2) 0.056(2) 0.0275(18) -0.0078(17) -0.0090(15) 0.0061(18)
C03Y 0.044(2) 0.0300(18) 0.0347(19) -0.0074(15) -0.0057(16) 0.0002(15)
C03Z 0.055(2) 0.036(2) 0.044(2) -0.0040(17) -0.0147(19) 0.0014(18)
C16 0.049(2) 0.076(3) 0.0242(19) 0.0007(19) -0.0094(17) 0.007(2)
C11 0.043(2) 0.043(2) 0.048(2) -0.0178(18) 0.0048(18) 0.0034(17)
C042 0.039(2) 0.037(2) 0.0316(19) 0.0043(16) -0.0014(16) 0.0051(16)
C29 0.053(2) 0.040(2) 0.043(2) 0.0028(18) 0.0028(19) 0.0057(18)
C044 0.037(2) 0.0266(18) 0.058(3) 0.0028(17) 0.0046(18) 0.0075(15)
C045 0.046(2) 0.044(2) 0.039(2) 0.0063(17) -0.0075(17) -0.0031(18)
C046 0.071(3) 0.060(3) 0.046(3) -0.028(2) -0.018(2) 0.003(2)
C22 0.0329(19) 0.036(2) 0.062(3) 0.0069(18) -0.0087(18) 0.0085(16)
C048 0.062(3) 0.055(3) 0.038(2) 0.0083(19) -0.010(2) -0.017(2)
C049 0.053(2) 0.041(2) 0.048(2) -0.0131(18) -0.0206(19) -0.0006(18)
C04A 0.042(2) 0.065(3) 0.0261(18) -0.0023(18) 0.0018(16) -0.0178(19)
C04B 0.044(2) 0.0318(19) 0.049(2) -0.0085(17) -0.0150(18) -0.0028(16)
C14 0.037(2) 0.058(2) 0.0265(18) -0.0047(17) -0.0019(15) -0.0014(18)
C43 0.065(3) 0.047(2) 0.056(3) -0.004(2) -0.018(2) 0.009(2)
C04E 0.050(2) 0.068(3) 0.041(2) -0.006(2) -0.0040(19) -0.006(2)
C04F 0.037(2) 0.033(2) 0.065(3) -0.0051(18) -0.0152(19) -0.0067(16)
C04G 0.040(2) 0.075(3) 0.0268(19) -0.0002(19) 0.0014(16) -0.005(2)
C24 0.045(2) 0.034(2) 0.058(3) -0.0109(18) 0.0037(19) 0.0097(17)
C47 0.058(3) 0.066(3) 0.065(3) -0.016(2) -0.015(2) 0.027(2)
C04J 0.036(2) 0.051(2) 0.063(3) -0.001(2) -0.0081(19) -0.0053(18)
C36 0.0301(19) 0.091(3) 0.033(2) 0.007(2) -0.0082(16) 0.018(2)
C23 0.039(2) 0.037(2) 0.067(3) -0.004(2) -0.004(2) 0.0126(17)
C44 0.076(3) 0.037(2) 0.049(3) 0.0003(19) 0.003(2) -0.004(2)
C46 0.060(3) 0.063(3) 0.038(2) -0.008(2) -0.0033(19) 0.033(2)
C15 0.069(3) 0.080(4) 0.042(3) 0.016(2) -0.009(2) 0.001(3)
C8 0.037(2) 0.048(2) 0.066(3) -0.003(2) -0.012(2) 0.0067(18)
C04Q 0.065(3) 0.076(3) 0.031(2) -0.022(2) -0.006(2) 0.005(2)
C04R 0.042(3) 0.119(5) 0.068(3) -0.038(3) 0.004(2) -0.029(3)
C04S 0.041(2) 0.050(2) 0.049(2) 0.0051(19) 0.0029(18) 0.0266(19)
C04T 0.064(3) 0.084(4) 0.045(3) 0.015(2) -0.003(2) -0.001(3)
C04U 0.039(2) 0.106(4) 0.043(3) 0.012(3) -0.0007(19) 0.006(2)
C20 0.041(2) 0.102(4) 0.047(3) 0.016(3) -0.011(2) -0.007(2)
C04W 0.067(3) 0.059(3) 0.039(2) 0.006(2) -0.002(2) -0.009(2)
C04X 0.087(3) 0.040(2) 0.039(2) 0.0144(19) -0.008(2) 0.009(2)
C27 0.096(4) 0.061(3) 0.055(3) -0.033(2) -0.017(3) 0.019(3)
C04Z 0.048(2) 0.055(3) 0.061(3) 0.010(2) -0.022(2) -0.031(2)
C050 0.072(3) 0.044(2) 0.057(3) -0.022(2) 0.001(2) -0.001(2)
C13 0.058(3) 0.077(3) 0.027(2) -0.018(2) -0.0032(18) 0.000(2)
C17 0.049(3) 0.115(5) 0.037(2) -0.011(3) -0.010(2) 0.012(3)
C053 0.050(3) 0.081(4) 0.186(8) -0.056(5) -0.053(4) 0.025(3)
C054 0.044(2) 0.113(4) 0.038(2) -0.009(3) 0.0018(19) -0.002(3)
C055 0.104(4) 0.079(4) 0.045(3) -0.001(3) -0.014(3) -0.043(3)
C37 0.062(3) 0.107(5) 0.081(4) -0.049(3) -0.042(3) 0.029(3)
C058 0.098(5) 0.107(5) 0.079(4) -0.019(4) -0.010(3) -0.053(4)
C35 0.046(3) 0.212(9) 0.071(4) 0.085(5) -0.003(3) 0.030(4)
C05B 0.283(12) 0.049(3) 0.068(4) 0.016(3) -0.031(6) -0.006(5)
C05C 0.064(3) 0.056(3) 0.161(7) -0.042(4) -0.038(4) 0.024(3)
C45 0.119(5) 0.132(6) 0.092(5) -0.085(5) -0.057(4) 0.075(5)
C05E 0.060(3) 0.083(4) 0.130(6) -0.056(4) -0.006(3) -0.021(3)
C05F 0.133(6) 0.091(4) 0.051(3) -0.018(3) 0.006(3) -0.053(4)
C05H 0.130(6) 0.112(5) 0.074(4) 0.046(4) -0.051(4) -0.018(4)

loop_
_atom_type_symbol
_atom_type_description
_atom_type_scat_dispersion_real
_atom_type_scat_dispersion_imag
_atom_type_scat_source
C C 0.0181 0.0091 'International Tables Vol C Tables 4.2.6.8 and 6.1.1.4'
H H 0.0000 0.0000 'International Tables Vol C Tables 4.2.6.8 and 6.1.1.4'
Al Al 0.2130 0.2455 'International Tables Vol C Tables 4.2.6.8 and 6.1.1.4'
F F 0.0727 0.0534 'International Tables Vol C Tables 4.2.6.8 and 6.1.1.4'
N N 0.0311 0.0180 'International Tables Vol C Tables 4.2.6.8 and 6.1.1.4'
O O 0.0492 0.0322 'International Tables Vol C Tables 4.2.6.8 and 6.1.1.4'
P P 0.2955 0.4335 'International Tables Vol C Tables 4.2.6.8 and 6.1.1.4'
Sn Sn 0.0259 5.4591 'International Tables Vol C Tables 4.2.6.8 and 6.1.1.4'

loop_
_geom_angle_atom_site_label_1
_geom_angle_atom_site_label_2
_geom_angle_atom_site_label_3
_geom_angle
_geom_angle_site_symmetry_1
_geom_angle_site_symmetry_3
_geom_angle_publ_flag
N4 Sn2 O11 84.77(9) . . ?
N4 Sn2 N3 86.36(10) . . ?
N3 Sn2 O11 86.82(9) . . ?
N1 Sn1 O2 84.18(9) . . ?
N1 Sn1 N2 86.24(10) . . ?
N2 Sn1 O2 85.64(9) . . ?
C32 P1 C33 74.10(14) . . ?
C32 P1 C38 105.30(14) . . ?
C38 P1 C33 102.41(15) . . ?
C02A P2 C02P 103.37(15) . . ?
C02A P2 C03J 73.81(14) . . ?
C02P P2 C03J 101.46(16) . . ?
O1 Al2 C54 103.88(12) . . ?
O1 Al2 C60 109.89(12) . . ?
O1 Al2 C48 108.67(12) . . ?
C54 Al2 C60 115.90(14) . . ?
C54 Al2 C48 112.56(14) . . ?
C48 Al2 C60 105.82(13) . . ?
O10 Al1 C01O 110.02(13) . . ?
O10 Al1 C01X 104.20(12) . . ?
O10 Al1 C021 107.88(12) . . ?
C01O Al1 C021 106.61(14) . . ?
C01X Al1 C01O 114.86(14) . . ?
C01X Al1 C021 113.10(14) . . ?
C01P O11 Sn2 149.7(2) . . ?
C30 O2 Sn1 149.2(2) . . ?
C02A O10 Al1 140.4(2) . . ?
C32 O1 Al2 140.1(2) . . ?
C41 O7 C42 116.8(3) . . ?
C01P O12 C04S 119.6(3) . . ?
C2 N1 Sn1 126.0(2) . . ?
C2 N1 C9 119.4(3) . . ?
C9 N1 Sn1 114.50(19) . . ?
C30 O3 C04Z 120.0(3) . . ?
C40 O9 C46 116.6(3) . . ?
C01U N4 Sn2 125.9(2) . . ?
C01U N4 C02G 119.3(3) . . ?
C02G N4 Sn2 114.81(19) . . ?
C34 O5 C36 117.4(3) . . ?
C03V O14 C04A 119.3(3) . . ?
C042 O16 C04X 116.8(3) . . ?
C4 N2 Sn1 125.6(2) . . ?
C4 N2 C26 119.4(3) . . ?
C26 N2 Sn1 115.0(2) . . ?
C02R N3 Sn2 125.5(2) . . ?
C02R N3 C02T 119.3(3) . . ?
C02T N3 Sn2 115.19(19) . . ?
C54 C59 F15 116.0(3) . . ?
C58 C59 F15 116.6(3) . . ?
C58 C59 C54 127.4(3) . . ?
N1 C2 C3 123.9(3) . . ?
N1 C2 C1 119.0(3) . . ?
C3 C2 C1 117.0(3) . . ?
C59 C54 Al2 128.8(3) . . ?
C55 C54 Al2 119.8(2) . . ?
C55 C54 C59 111.4(3) . . ?
C01S C01O Al1 126.6(2) . . ?
C01S C01O C02C 113.9(3) . . ?
C02C C01O Al1 119.1(3) . . ?
O11 C01P O12 121.2(3) . . ?
O11 C01P C026 127.4(3) . . ?
O12 C01P C026 111.4(3) . . ?
F008 C01Q C01R 116.1(3) . . ?
F008 C01Q C01X 119.5(3) . . ?
C01X C01Q C01R 124.4(3) . . ?
F00G C01R C01Q 121.2(3) . . ?
F00G C01R C02W 119.8(3) . . ?
C02W C01R C01Q 119.1(3) . . ?
F00L C01S C01O 119.8(3) . . ?
F00L C01S C022 116.1(3) . . ?
C01O C01S C022 124.0(3) . . ?
F14 C58 C57 119.1(3) . . ?
C59 C58 F14 122.4(3) . . ?
C59 C58 C57 118.4(3) . . ?
N4 C01U C023 124.2(3) . . ?
N4 C01U C039 119.1(3) . . ?
C023 C01U C039 116.6(3) . . ?
F00F C01V C02I 121.5(3) . . ?
F00F C01V C02W 118.9(3) . . ?
C02I C01V C02W 119.6(3) . . ?
F00E C01W C021 119.1(3) . . ?
F00E C01W C044 116.7(3) . . ?
C044 C01W C021 124.2(3) . . ?
C01Q C01X Al1 120.3(2) . . ?
C01Q C01X C02I 113.3(3) . . ?
C02I C01X Al1 126.3(3) . . ?
F6 C49 C48 118.7(3) . . ?
F6 C49 C50 116.5(3) . . ?
C50 C49 C48 124.8(3) . . ?
O1 C32 P1 135.3(2) . . ?
O1 C32 C31 130.8(3) . . ?
C31 C32 P1 93.8(2) . . ?
F12 C56 C55 121.7(3) . . ?
F12 C56 C57 119.9(3) . . ?
C57 C56 C55 118.4(3) . . ?
C01W C021 Al1 119.8(2) . . ?
C02L C021 Al1 126.8(2) . . ?
C02L C021 C01W 113.4(3) . . ?
F00W C022 C01S 121.3(3) . . ?
F00W C022 C037 119.6(3) . . ?
C037 C022 C01S 119.1(3) . . ?
C01U C023 H023 115.5 . . ?
C02R C023 C01U 129.1(3) . . ?
C02R C023 H023 115.5 . . ?
C32 C31 C33 102.8(3) . . ?
C32 C31 C30 132.0(3) . . ?
C30 C31 C33 125.1(3) . . ?
F11 C55 C54 118.8(3) . . ?
F11 C55 C56 116.1(3) . . ?
C56 C55 C54 125.0(3) . . ?
C01P C026 C03J 125.8(3) . . ?
C02A C026 C01P 131.1(3) . . ?
C02A C026 C03J 103.0(3) . . ?
N2 C4 C3 124.0(3) . . ?
N2 C4 C5 119.3(3) . . ?
C3 C4 C5 116.6(3) . . ?
P1 C33 H33 111.9 . . ?
C31 C33 P1 88.3(2) . . ?
C31 C33 H33 111.9 . . ?
C34 C33 P1 115.4(2) . . ?
C34 C33 C31 115.5(3) . . ?
C34 C33 H33 111.9 . . ?
O10 C02A P2 134.6(2) . . ?
O10 C02A C026 131.2(3) . . ?
C026 C02A P2 94.0(2) . . ?
C61 C60 Al2 119.1(2) . . ?
C65 C60 Al2 126.3(2) . . ?
C65 C60 C61 114.0(3) . . ?
F00S C02C C01O 118.5(3) . . ?
F00S C02C C038 116.8(3) . . ?
C038 C02C C01O 124.7(3) . . ?
C02G C02D C034 123.2(3) . . ?
C02G C02D C049 117.7(3) . . ?
C049 C02D C034 119.1(3) . . ?
F5 C61 C60 118.8(3) . . ?
F5 C61 C62 117.0(3) . . ?
C62 C61 C60 124.2(3) . . ?
P1 C38 H38 107.4 . . ?
C39 C38 P1 117.0(2) . . ?
C39 C38 H38 107.4 . . ?
C41 C38 P1 106.5(2) . . ?
C41 C38 H38 107.4 . . ?
C41 C38 C39 110.8(3) . . ?
C02D C02G N4 120.4(3) . . ?
C02D C02G C03X 121.9(3) . . ?
C03X C02G N4 117.7(3) . . ?
F1 C65 C60 119.8(3) . . ?
F1 C65 C64 116.0(3) . . ?
C64 C65 C60 124.1(3) . . ?
F00C C02I C01X 119.0(3) . . ?
C01V C02I F00C 116.1(3) . . ?
C01V C02I C01X 124.9(3) . . ?
C21 C26 N2 118.1(3) . . ?
C25 C26 N2 119.8(3) . . ?
C25 C26 C21 122.1(3) . . ?
C38 C39 H39A 109.5 . . ?
C38 C39 H39B 109.5 . . ?
H39A C39 H39B 108.0 . . ?
C40 C39 C38 110.9(3) . . ?
C40 C39 H39A 109.5 . . ?
C40 C39 H39B 109.5 . . ?
F00O C02L C021 119.8(3) . . ?
F00O C02L C03G 115.9(3) . . ?
C03G C02L C021 124.3(3) . . ?
F3 C63 C64 120.1(3) . . ?
F3 C63 C62 120.4(3) . . ?
C62 C63 C64 119.5(3) . . ?
C10 C9 N1 120.0(3) . . ?
C14 C9 N1 118.6(3) . . ?
C14 C9 C10 121.3(3) . . ?
C048 O18 C055 117.1(4) . . ?
P2 C02P H02P 107.9 . . ?
C042 C02P P2 106.4(3) . . ?
C042 C02P H02P 107.9 . . ?
C045 C02P P2 116.0(3) . . ?
C045 C02P H02P 107.9 . . ?
C045 C02P C042 110.3(3) . . ?
F2 C64 C65 121.3(3) . . ?
F2 C64 C63 119.7(3) . . ?
C63 C64 C65 119.1(3) . . ?
N3 C02R C023 124.2(3) . . ?
N3 C02R C03F 119.3(3) . . ?
C023 C02R C03F 116.3(3) . . ?
C10 C7 H7 107.9 . . ?
C10 C7 C6 111.7(3) . . ?
C10 C7 C8 112.1(3) . . ?
C6 C7 H7 107.9 . . ?
C6 C7 C8 109.2(3) . . ?
C8 C7 H7 107.9 . . ?
C02V C02T N3 118.3(3) . . ?
C02Z C02T N3 120.0(3) . . ?
C02Z C02T C02V 121.7(3) . . ?
O9 C40 C39 110.5(3) . . ?
O8 C40 O9 124.5(3) . . ?
O8 C40 C39 125.0(3) . . ?
C02T C02V C03D 121.9(3) . . ?
C03N C02V C02T 117.5(4) . . ?
C03N C02V C03D 120.6(3) . . ?
F00N C02W C01R 120.6(3) . . ?
F00N C02W C01V 120.8(3) . . ?
C01V C02W C01R 118.6(3) . . ?
C49 C48 Al2 120.1(2) . . ?
C53 C48 Al2 126.6(3) . . ?
C53 C48 C49 113.3(3) . . ?
C2 C3 H3 115.2 . . ?
C4 C3 C2 129.6(3) . . ?
C4 C3 H3 115.2 . . ?
C02T C02Z C03Y 122.4(3) . . ?
C04B C02Z C02T 117.8(3) . . ?
C04B C02Z C03Y 119.7(3) . . ?
F13 C57 C58 120.3(3) . . ?
F13 C57 C56 120.2(3) . . ?
C58 C57 C56 119.4(3) . . ?
C21 C19 H19 106.8 . . ?
C21 C19 C18 113.3(3) . . ?
C21 C19 C20 113.5(3) . . ?
C18 C19 H19 106.8 . . ?
C20 C19 H19 106.8 . . ?
C20 C19 C18 109.3(3) . . ?
F4 C62 C61 121.3(3) . . ?
F4 C62 C63 119.6(3) . . ?
C63 C62 C61 119.1(3) . . ?
O4 C34 O5 123.2(3) . . ?
O4 C34 C33 126.1(3) . . ?
O5 C34 C33 110.7(3) . . ?
C02D C034 H034 108.1 . . ?
C02D C034 C03Z 111.1(3) . . ?
C02D C034 C04J 111.8(3) . . ?
C03Z C034 H034 108.1 . . ?
C03Z C034 C04J 109.4(3) . . ?
C04J C034 H034 108.1 . . ?
C2 C1 H1A 109.5 . . ?
C2 C1 H1B 109.5 . . ?
C2 C1 H1C 109.5 . . ?
H1A C1 H1B 109.5 . . ?
H1A C1 H1C 109.5 . . ?
H1B C1 H1C 109.5 . . ?
C26 C21 C19 121.8(3) . . ?
C22 C21 C26 116.9(4) . . ?
C22 C21 C19 121.3(3) . . ?
F00V C037 C022 120.4(4) . . ?
F00V C037 C038 119.9(3) . . ?
C022 C037 C038 119.6(3) . . ?
F014 C038 C02C 121.3(4) . . ?
F014 C038 C037 120.1(3) . . ?
C02C C038 C037 118.6(3) . . ?
C01U C039 H03A 109.5 . . ?
C01U C039 H03B 109.5 . . ?
C01U C039 H03C 109.5 . . ?
H03A C039 H03B 109.5 . . ?
H03A C039 H03C 109.5 . . ?
H03B C039 H03C 109.5 . . ?
O7 C41 C38 110.6(3) . . ?
O6 C41 O7 124.8(3) . . ?
O6 C41 C38 124.5(3) . . ?
O2 C30 O3 121.2(3) . . ?
O2 C30 C31 127.0(3) . . ?
O3 C30 C31 111.8(3) . . ?
F7 C50 C49 121.6(4) . . ?
F7 C50 C51 119.1(3) . . ?
C49 C50 C51 119.3(4) . . ?
C02V C03D H03D 106.6 . . ?
C02V C03D C03K 113.0(3) . . ?
C02V C03D C04U 113.5(3) . . ?
C03K C03D H03D 106.6 . . ?
C03K C03D C04U 110.0(3) . . ?
C04U C03D H03D 106.6 . . ?
C9 C10 C7 122.9(3) . . ?
C11 C10 C9 118.0(3) . . ?
C11 C10 C7 119.1(3) . . ?
C02R C03F H03E 109.5 . . ?
C02R C03F H03F 109.5 . . ?
C02R C03F H03G 109.5 . . ?
H03E C03F H03F 109.5 . . ?
H03E C03F H03G 109.5 . . ?
H03F C03F H03G 109.5 . . ?
F01C C03G C02L 120.9(4) . . ?
F01C C03G C03U 119.6(4) . . ?
C03U C03G C02L 119.4(4) . . ?
F10 C53 C48 120.5(3) . . ?
F10 C53 C52 115.5(3) . . ?
C52 C53 C48 124.0(3) . . ?
H03H C03I H03I 109.5 . . ?
H03H C03I H03J 109.5 . . ?
H03I C03I H03J 109.5 . . ?
C03Y C03I H03H 109.5 . . ?
C03Y C03I H03I 109.5 . . ?
C03Y C03I H03J 109.5 . . ?
P2 C03J H03K 111.7 . . ?
C026 C03J P2 88.3(2) . . ?
C026 C03J H03K 111.7 . . ?
C03V C03J P2 113.7(2) . . ?
C03V C03J C026 117.8(3) . . ?
C03V C03J H03K 111.7 . . ?
C03D C03K H03L 109.5 . . ?
C03D C03K H03M 109.5 . . ?
C03D C03K H03N 109.5 . . ?
H03L C03K H03M 109.5 . . ?
H03L C03K H03N 109.5 . . ?
H03M C03K H03N 109.5 . . ?
C26 C25 C28 122.4(3) . . ?
C24 C25 C26 117.8(4) . . ?
C24 C25 C28 119.7(4) . . ?
F9 C52 C53 121.2(4) . . ?
F9 C52 C51 119.2(4) . . ?
C51 C52 C53 119.6(3) . . ?
C02V C03N H03O 119.3 . . ?
C04F C03N C02V 121.4(4) . . ?
C04F C03N H03O 119.3 . . ?
C7 C6 H6A 109.5 . . ?
C7 C6 H6B 109.5 . . ?
C7 C6 H6C 109.5 . . ?
H6A C6 H6B 109.5 . . ?
H6A C6 H6C 109.5 . . ?
H6B C6 H6C 109.5 . . ?
C25 C28 H28 107.8 . . ?
C25 C28 C29 110.4(3) . . ?
C25 C28 C27 113.0(3) . . ?
C29 C28 H28 107.8 . . ?
C29 C28 C27 109.7(4) . . ?
C27 C28 H28 107.8 . . ?
C19 C18 H18A 109.5 . . ?
C19 C18 H18B 109.5 . . ?
C19 C18 H18C 109.5 . . ?
H18A C18 H18B 109.5 . . ?
H18A C18 H18C 109.5 . . ?
H18B C18 H18C 109.5 . . ?
C11 C12 H12 119.9 . . ?
C13 C12 H12 119.9 . . ?
C13 C12 C11 120.3(4) . . ?
F8 C51 C50 120.6(4) . . ?
F8 C51 C52 120.5(4) . . ?
C50 C51 C52 118.9(3) . . ?
O7 C42 H42 110.0 . . ?
O7 C42 C43 108.4(3) . . ?
O7 C42 C44 104.6(3) . . ?
C43 C42 H42 110.0 . . ?
C44 C42 H42 110.0 . . ?
C44 C42 C43 113.7(4) . . ?
F01B C03U C03G 119.9(4) . . ?
F01B C03U C044 120.7(4) . . ?
C044 C03U C03G 119.4(3) . . ?
O14 C03V C03J 110.5(3) . . ?
O13 C03V O14 123.9(3) . . ?
O13 C03V C03J 125.6(3) . . ?
C4 C5 H5A 109.5 . . ?
C4 C5 H5B 109.5 . . ?
C4 C5 H5C 109.5 . . ?
H5A C5 H5B 109.5 . . ?
H5A C5 H5C 109.5 . . ?
H5B C5 H5C 109.5 . . ?
C02G C03X C04G 123.2(4) . . ?
C04Q C03X C02G 117.4(4) . . ?
C04Q C03X C04G 119.4(4) . . ?
C02Z C03Y H03Y 107.8 . . ?
C02Z C03Y C050 113.2(3) . . ?
C03I C03Y C02Z 109.7(3) . . ?
C03I C03Y H03Y 107.8 . . ?
C03I C03Y C050 110.3(3) . . ?
C050 C03Y H03Y 107.8 . . ?
C034 C03Z H03P 109.5 . . ?
C034 C03Z H03Q 109.5 . . ?
C034 C03Z H03R 109.5 . . ?
H03P C03Z H03Q 109.5 . . ?
H03P C03Z H03R 109.5 . . ?
H03Q C03Z H03R 109.5 . . ?
C14 C16 H16 107.9 . . ?
C14 C16 C15 110.9(4) . . ?
C14 C16 C17 111.5(4) . . ?
C15 C16 H16 107.9 . . ?
C17 C16 H16 107.9 . . ?
C17 C16 C15 110.6(4) . . ?
C10 C11 C12 121.0(4) . . ?
C10 C11 H11 119.5 . . ?
C12 C11 H11 119.5 . . ?
O16 C042 C02P 111.5(3) . . ?
O15 C042 O16 124.7(3) . . ?
O15 C042 C02P 123.7(3) . . ?
C28 C29 H29A 109.5 . . ?
C28 C29 H29B 109.5 . . ?
C28 C29 H29C 109.5 . . ?
H29A C29 H29B 109.5 . . ?
H29A C29 H29C 109.5 . . ?
H29B C29 H29C 109.5 . . ?
F012 C044 C01W 121.2(4) . . ?
F012 C044 C03U 119.6(4) . . ?
C03U C044 C01W 119.2(4) . . ?
C02P C045 H04A 109.2 . . ?
C02P C045 H04B 109.2 . . ?
H04A C045 H04B 107.9 . . ?
C048 C045 C02P 112.2(3) . . ?
C048 C045 H04A 109.2 . . ?
C048 C045 H04B 109.2 . . ?
C049 C046 H046 120.0 . . ?
C04Q C046 H046 120.0 . . ?
C04Q C046 C049 120.0(4) . . ?
C21 C22 H22 119.2 . . ?
C23 C22 C21 121.6(4) . . ?
C23 C22 H22 119.2 . . ?
O17 C048 O18 124.8(4) . . ?
O17 C048 C045 125.3(4) . . ?
O18 C048 C045 109.9(4) . . ?
C02D C049 H049 119.3 . . ?
C046 C049 C02D 121.4(4) . . ?
C046 C049 H049 119.3 . . ?
O14 C04A H04C 109.2 . . ?
O14 C04A C04E 108.2(4) . . ?
O14 C04A C04W 106.7(3) . . ?
C04E C04A H04C 109.2 . . ?
C04E C04A C04W 114.1(3) . . ?
C04W C04A H04C 109.2 . . ?
C02Z C04B H04D 119.4 . . ?
C04F C04B C02Z 121.2(4) . . ?
C04F C04B H04D 119.4 . . ?
C9 C14 C16 122.4(4) . . ?
C13 C14 C9 118.2(4) . . ?
C13 C14 C16 119.4(4) . . ?
C42 C43 H43A 109.5 . . ?
C42 C43 H43B 109.5 . . ?
C42 C43 H43C 109.5 . . ?
H43A C43 H43B 109.5 . . ?
H43A C43 H43C 109.5 . . ?
H43B C43 H43C 109.5 . . ?
C04A C04E H04E 109.5 . . ?
C04A C04E H04F 109.5 . . ?
C04A C04E H04G 109.5 . . ?
H04E C04E H04F 109.5 . . ?
H04E C04E H04G 109.5 . . ?
H04F C04E H04G 109.5 . . ?
C03N C04F C04B 120.2(4) . . ?
C03N C04F H04H 119.9 . . ?
C04B C04F H04H 119.9 . . ?
C03X C04G H04I 107.9 . . ?
C03X C04G C04T 111.3(4) . . ?
C03X C04G C054 110.6(4) . . ?
C04T C04G H04I 107.9 . . ?
C04T C04G C054 111.0(4) . . ?
C054 C04G H04I 107.9 . . ?
C25 C24 H24 119.6 . . ?
C23 C24 C25 120.8(4) . . ?
C23 C24 H24 119.6 . . ?
H47A C47 H47B 109.5 . . ?
H47A C47 H47C 109.5 . . ?
H47B C47 H47C 109.5 . . ?
C46 C47 H47A 109.5 . . ?
C46 C47 H47B 109.5 . . ?
C46 C47 H47C 109.5 . . ?
C034 C04J H04J 109.5 . . ?
C034 C04J H04K 109.5 . . ?
C034 C04J H04L 109.5 . . ?
H04J C04J H04K 109.5 . . ?
H04J C04J H04L 109.5 . . ?
H04K C04J H04L 109.5 . . ?
O5 C36 H36 109.4 . . ?
O5 C36 C37 106.4(4) . . ?
O5 C36 C35 106.4(3) . . ?
C37 C36 H36 109.4 . . ?
C35 C36 H36 109.4 . . ?
C35 C36 C37 115.5(5) . . ?
C22 C23 C24 120.6(4) . . ?
C22 C23 H23 119.7 . . ?
C24 C23 H23 119.7 . . ?
C42 C44 H44A 109.5 . . ?
C42 C44 H44B 109.5 . . ?
C42 C44 H44C 109.5 . . ?
H44A C44 H44B 109.5 . . ?
H44A C44 H44C 109.5 . . ?
H44B C44 H44C 109.5 . . ?
O9 C46 C47 109.0(3) . . ?
O9 C46 H46 110.0 . . ?
O9 C46 C45 105.0(4) . . ?
C47 C46 H46 110.0 . . ?
C47 C46 C45 112.8(4) . . ?
C45 C46 H46 110.0 . . ?
C16 C15 H15A 109.5 . . ?
C16 C15 H15B 109.5 . . ?
C16 C15 H15C 109.5 . . ?
H15A C15 H15B 109.5 . . ?
H15A C15 H15C 109.5 . . ?
H15B C15 H15C 109.5 . . ?
C7 C8 H8A 109.5 . . ?
C7 C8 H8B 109.5 . . ?
C7 C8 H8C 109.5 . . ?
H8A C8 H8B 109.5 . . ?
H8A C8 H8C 109.5 . . ?
H8B C8 H8C 109.5 . . ?
C03X C04Q H04Q 119.3 . . ?
C046 C04Q C03X 121.5(4) . . ?
C046 C04Q H04Q 119.3 . . ?
H04Y C04R H 109.5 . . ?
H04Y C04R HA 109.5 . . ?
H C04R HA 109.5 . . ?
C04Z C04R H04Y 109.5 . . ?
C04Z C04R H 109.5 . . ?
C04Z C04R HA 109.5 . . ?
O12 C04S H04S 110.2 . . ?
O12 C04S C053 106.4(4) . . ?
O12 C04S C05C 105.9(4) . . ?
C053 C04S H04S 110.2 . . ?
C053 C04S C05C 113.6(4) . . ?
C05C C04S H04S 110.2 . . ?
C04G C04T H04M 109.5 . . ?
C04G C04T H04N 109.5 . . ?
C04G C04T H04O 109.5 . . ?
H04M C04T H04N 109.5 . . ?
H04M C04T H04O 109.5 . . ?
H04N C04T H04O 109.5 . . ?
C03D C04U H04P 109.5 . . ?
C03D C04U H04R 109.5 . . ?
C03D C04U H04T 109.5 . . ?
H04P C04U H04R 109.5 . . ?
H04P C04U H04T 109.5 . . ?
H04R C04U H04T 109.5 . . ?
C19 C20 H20A 109.5 . . ?
C19 C20 H20B 109.5 . . ?
C19 C20 H20C 109.5 . . ?
H20A C20 H20B 109.5 . . ?
H20A C20 H20C 109.5 . . ?
H20B C20 H20C 109.5 . . ?
C04A C04W H04U 109.5 . . ?
C04A C04W H04V 109.5 . . ?
C04A C04W H04W 109.5 . . ?
H04U C04W H04V 109.5 . . ?
H04U C04W H04W 109.5 . . ?
H04V C04W H04W 109.5 . . ?
O16 C04X H04X 109.0 . . ?
O16 C04X C05B 105.9(4) . . ?
O16 C04X C05H 109.1(4) . . ?
C05B C04X H04X 109.0 . . ?
C05B C04X C05H 114.9(6) . . ?
C05H C04X H04X 109.0 . . ?
C28 C27 H27A 109.5 . . ?
C28 C27 H27B 109.5 . . ?
C28 C27 H27C 109.5 . . ?
H27A C27 H27B 109.5 . . ?
H27A C27 H27C 109.5 . . ?
H27B C27 H27C 109.5 . . ?
O3 C04Z C04R 108.1(4) . . ?
O3 C04Z H04Z 110.4 . . ?
O3 C04Z C05E 103.8(4) . . ?
C04R C04Z H04Z 110.4 . . ?
C04R C04Z C05E 113.4(4) . . ?
C05E C04Z H04Z 110.4 . . ?
C03Y C050 H05A 109.5 . . ?
C03Y C050 H05B 109.5 . . ?
C03Y C050 H05C 109.5 . . ?
H05A C050 H05B 109.5 . . ?
H05A C050 H05C 109.5 . . ?
H05B C050 H05C 109.5 . . ?
C12 C13 C14 121.1(4) . . ?
C12 C13 H13 119.4 . . ?
C14 C13 H13 119.4 . . ?
C16 C17 H17A 109.5 . . ?
C16 C17 H17B 109.5 . . ?
C16 C17 H17C 109.5 . . ?
H17A C17 H17B 109.5 . . ?
H17A C17 H17C 109.5 . . ?
H17B C17 H17C 109.5 . . ?
C04S C053 H05D 109.5 . . ?
C04S C053 H05E 109.5 . . ?
C04S C053 H05F 109.5 . . ?
H05D C053 H05E 109.5 . . ?
H05D C053 H05F 109.5 . . ?
H05E C053 H05F 109.5 . . ?
C04G C054 H05G 109.5 . . ?
C04G C054 H05H 109.5 . . ?
C04G C054 H05I 109.5 . . ?
H05G C054 H05H 109.5 . . ?
H05G C054 H05I 109.5 . . ?
H05H C054 H05I 109.5 . . ?
O18 C055 H055 109.4 . . ?
O18 C055 C058 108.8(4) . . ?
O18 C055 C05F 104.7(5) . . ?
C058 C055 H055 109.4 . . ?
C05F C055 H055 109.4 . . ?
C05F C055 C058 114.9(5) . . ?
C36 C37 H37A 109.5 . . ?
C36 C37 H37B 109.5 . . ?
C36 C37 H37C 109.5 . . ?
H37A C37 H37B 109.5 . . ?
H37A C37 H37C 109.5 . . ?
H37B C37 H37C 109.5 . . ?
C055 C058 H05J 109.5 . . ?
C055 C058 H05K 109.5 . . ?
C055 C058 H05L 109.5 . . ?
H05J C058 H05K 109.5 . . ?
H05J C058 H05L 109.5 . . ?
H05K C058 H05L 109.5 . . ?
C36 C35 H35A 109.5 . . ?
C36 C35 H35B 109.5 . . ?
C36 C35 H35C 109.5 . . ?
H35A C35 H35B 109.5 . . ?
H35A C35 H35C 109.5 . . ?
H35B C35 H35C 109.5 . . ?
C04X C05B H05M 109.5 . . ?
C04X C05B H05N 109.5 . . ?
C04X C05B H05O 109.5 . . ?
H05M C05B H05N 109.5 . . ?
H05M C05B H05O 109.5 . . ?
H05N C05B H05O 109.5 . . ?
C04S C05C H05P 109.5 . . ?
C04S C05C H05Q 109.5 . . ?
C04S C05C H05R 109.5 . . ?
H05P C05C H05Q 109.5 . . ?
H05P C05C H05R 109.5 . . ?
H05Q C05C H05R 109.5 . . ?
C46 C45 H45A 109.5 . . ?
C46 C45 H45B 109.5 . . ?
C46 C45 H45C 109.5 . . ?
H45A C45 H45B 109.5 . . ?
H45A C45 H45C 109.5 . . ?
H45B C45 H45C 109.5 . . ?
C04Z C05E H05Y 109.5 . . ?
C04Z C05E HB 109.5 . . ?
C04Z C05E HC 109.5 . . ?
H05Y C05E HB 109.5 . . ?
H05Y C05E HC 109.5 . . ?
HB C05E HC 109.5 . . ?
C055 C05F H05S 109.5 . . ?
C055 C05F H05T 109.5 . . ?
C055 C05F H05U 109.5 . . ?
H05S C05F H05T 109.5 . . ?
H05S C05F H05U 109.5 . . ?
H05T C05F H05U 109.5 . . ?
C04X C05H H05V 109.5 . . ?
C04X C05H H05W 109.5 . . ?
C04X C05H H05X 109.5 . . ?
H05V C05H H05W 109.5 . . ?
H05V C05H H05X 109.5 . . ?
H05W C05H H05X 109.5 . . ?

loop_
_geom_bond_atom_site_label_1
_geom_bond_atom_site_label_2
_geom_bond_distance
_geom_bond_site_symmetry_2
_geom_bond_publ_flag
Sn2 O11 2.244(2) . ?
Sn2 N4 2.158(3) . ?
Sn2 N3 2.164(3) . ?
Sn1 O2 2.241(2) . ?
Sn1 N1 2.153(3) . ?
Sn1 N2 2.163(3) . ?
P1 C32 1.857(3) . ?
P1 C33 1.883(3) . ?
P1 C38 1.875(3) . ?
P2 C02A 1.869(3) . ?
P2 C02P 1.874(4) . ?
P2 C03J 1.895(4) . ?
Al2 O1 1.788(2) . ?
Al2 C54 1.999(4) . ?
Al2 C60 2.005(3) . ?
Al2 C48 2.004(3) . ?
Al1 O10 1.786(2) . ?
Al1 C01O 2.005(3) . ?
Al1 C01X 2.000(3) . ?
Al1 C021 2.014(3) . ?
F11 C55 1.359(4) . ?
F008 C01Q 1.349(4) . ?
F6 C49 1.364(4) . ?
F15 C59 1.400(4) . ?
F14 C58 1.350(4) . ?
F00C C02I 1.374(4) . ?
O11 C01P 1.242(4) . ?
F00E C01W 1.353(4) . ?
F00F C01V 1.358(4) . ?
F00G C01R 1.342(4) . ?
F5 C61 1.353(4) . ?
F3 C63 1.349(4) . ?
O2 C30 1.241(4) . ?
F12 C56 1.339(4) . ?
F00L C01S 1.358(4) . ?
F10 C53 1.351(4) . ?
F00N C02W 1.339(4) . ?
F00O C02L 1.358(4) . ?
O10 C02A 1.293(4) . ?
F2 C64 1.346(4) . ?
F13 C57 1.348(4) . ?
F00S C02C 1.363(4) . ?
F1 C65 1.352(4) . ?
O1 C32 1.295(4) . ?
F00V C037 1.340(4) . ?
F00W C022 1.338(4) . ?
O7 C41 1.334(4) . ?
O7 C42 1.467(4) . ?
O12 C01P 1.324(4) . ?
O12 C04S 1.470(4) . ?
F7 C50 1.348(4) . ?
N1 C2 1.342(4) . ?
N1 C9 1.445(4) . ?
F4 C62 1.352(4) . ?
F012 C044 1.345(4) . ?
O3 C30 1.312(4) . ?
O3 C04Z 1.474(4) . ?
F014 C038 1.349(4) . ?
F9 C52 1.340(4) . ?
F8 C51 1.338(4) . ?
O4 C34 1.193(4) . ?
O9 C40 1.345(5) . ?
O9 C46 1.466(5) . ?
N4 C01U 1.336(4) . ?
N4 C02G 1.449(4) . ?
O5 C34 1.343(4) . ?
O5 C36 1.465(4) . ?
F01B C03U 1.345(4) . ?
F01C C03G 1.350(4) . ?
O6 C41 1.193(4) . ?
O14 C03V 1.321(4) . ?
O14 C04A 1.459(4) . ?
O16 C042 1.322(5) . ?
O16 C04X 1.465(5) . ?
N2 C4 1.337(4) . ?
N2 C26 1.448(4) . ?
N3 C02R 1.338(4) . ?
N3 C02T 1.451(4) . ?
O13 C03V 1.192(4) . ?
O8 C40 1.206(5) . ?
C59 C54 1.389(5) . ?
C59 C58 1.331(5) . ?
O15 C042 1.197(5) . ?
C2 C3 1.396(5) . ?
C2 C1 1.506(5) . ?
C54 C55 1.380(5) . ?
C01O C01S 1.379(5) . ?
C01O C02C 1.381(5) . ?
C01P C026 1.437(4) . ?
C01Q C01R 1.383(5) . ?
C01Q C01X 1.374(5) . ?
C01R C02W 1.378(5) . ?
C01S C022 1.385(5) . ?
C58 C57 1.372(5) . ?
C01U C023 1.405(5) . ?
C01U C039 1.510(5) . ?
C01V C02I 1.365(5) . ?
C01V C02W 1.370(5) . ?
C01W C021 1.382(5) . ?
C01W C044 1.381(5) . ?
C01X C02I 1.378(5) . ?
C49 C48 1.383(5) . ?
C49 C50 1.365(5) . ?
C32 C31 1.370(4) . ?
C56 C55 1.379(5) . ?
C56 C57 1.379(5) . ?
C021 C02L 1.380(5) . ?
C022 C037 1.371(5) . ?
C023 H023 0.9500 . ?
C023 C02R 1.392(5) . ?
C31 C33 1.511(4) . ?
C31 C30 1.446(4) . ?
C026 C02A 1.368(4) . ?
C026 C03J 1.518(4) . ?
C4 C3 1.388(5) . ?
C4 C5 1.508(5) . ?
O17 C048 1.192(6) . ?
C33 H33 1.0000 . ?
C33 C34 1.494(5) . ?
C60 C61 1.383(5) . ?
C60 C65 1.380(5) . ?
C02C C038 1.376(5) . ?
C02D C02G 1.395(5) . ?
C02D C034 1.514(5) . ?
C02D C049 1.396(5) . ?
C61 C62 1.376(5) . ?
C38 H38 1.0000 . ?
C38 C39 1.527(5) . ?
C38 C41 1.514(4) . ?
C02G C03X 1.401(5) . ?
C65 C64 1.378(5) . ?
C26 C21 1.415(5) . ?
C26 C25 1.405(5) . ?
C39 H39A 0.9900 . ?
C39 H39B 0.9900 . ?
C39 C40 1.508(5) . ?
C02L C03G 1.370(5) . ?
C63 C64 1.375(5) . ?
C63 C62 1.373(6) . ?
C9 C10 1.407(5) . ?
C9 C14 1.403(5) . ?
O18 C048 1.352(6) . ?
O18 C055 1.452(6) . ?
C02P H02P 1.0000 . ?
C02P C042 1.518(5) . ?
C02P C045 1.516(5) . ?
C02R C03F 1.514(5) . ?
C7 H7 1.0000 . ?
C7 C10 1.508(5) . ?
C7 C6 1.532(5) . ?
C7 C8 1.540(5) . ?
C02T C02V 1.408(5) . ?
C02T C02Z 1.400(5) . ?
C02V C03D 1.517(5) . ?
C02V C03N 1.400(5) . ?
C48 C53 1.380(5) . ?
C3 H3 0.9500 . ?
C02Z C03Y 1.526(5) . ?
C02Z C04B 1.398(5) . ?
C19 H19 1.0000 . ?
C19 C21 1.513(5) . ?
C19 C18 1.530(5) . ?
C19 C20 1.527(6) . ?
C034 H034 1.0000 . ?
C034 C03Z 1.531(5) . ?
C034 C04J 1.542(5) . ?
C1 H1A 0.9800 . ?
C1 H1B 0.9800 . ?
C1 H1C 0.9800 . ?
C21 C22 1.406(5) . ?
C037 C038 1.379(6) . ?
C039 H03A 0.9800 . ?
C039 H03B 0.9800 . ?
C039 H03C 0.9800 . ?
C50 C51 1.370(6) . ?
C03D H03D 1.0000 . ?
C03D C03K 1.523(5) . ?
C03D C04U 1.533(5) . ?
C10 C11 1.388(5) . ?
C03F H03E 0.9800 . ?
C03F H03F 0.9800 . ?
C03F H03G 0.9800 . ?
C03G C03U 1.368(6) . ?
C53 C52 1.377(5) . ?
C03I H03H 0.9800 . ?
C03I H03I 0.9800 . ?
C03I H03J 0.9800 . ?
C03I C03Y 1.524(5) . ?
C03J H03K 1.0000 . ?
C03J C03V 1.496(5) . ?
C03K H03L 0.9800 . ?
C03K H03M 0.9800 . ?
C03K H03N 0.9800 . ?
C25 C28 1.511(5) . ?
C25 C24 1.399(5) . ?
C52 C51 1.370(6) . ?
C03N H03O 0.9500 . ?
C03N C04F 1.371(6) . ?
C6 H6A 0.9800 . ?
C6 H6B 0.9800 . ?
C6 H6C 0.9800 . ?
C28 H28 1.0000 . ?
C28 C29 1.524(5) . ?
C28 C27 1.531(5) . ?
C18 H18A 0.9800 . ?
C18 H18B 0.9800 . ?
C18 H18C 0.9800 . ?
C12 H12 0.9500 . ?
C12 C11 1.390(6) . ?
C12 C13 1.365(7) . ?
C42 H42 1.0000 . ?
C42 C43 1.499(6) . ?
C42 C44 1.498(6) . ?
C03U C044 1.361(6) . ?
C5 H5A 0.9800 . ?
C5 H5B 0.9800 . ?
C5 H5C 0.9800 . ?
C03X C04G 1.520(6) . ?
C03X C04Q 1.399(6) . ?
C03Y H03Y 1.0000 . ?
C03Y C050 1.535(5) . ?
C03Z H03P 0.9800 . ?
C03Z H03Q 0.9800 . ?
C03Z H03R 0.9800 . ?
C16 H16 1.0000 . ?
C16 C14 1.519(6) . ?
C16 C15 1.536(6) . ?
C16 C17 1.525(6) . ?
C11 H11 0.9500 . ?
C29 H29A 0.9800 . ?
C29 H29B 0.9800 . ?
C29 H29C 0.9800 . ?
C045 H04A 0.9900 . ?
C045 H04B 0.9900 . ?
C045 C048 1.495(6) . ?
C046 H046 0.9500 . ?
C046 C049 1.371(6) . ?
C046 C04Q 1.368(7) . ?
C22 H22 0.9500 . ?
C22 C23 1.369(6) . ?
C049 H049 0.9500 . ?
C04A H04C 1.0000 . ?
C04A C04E 1.488(6) . ?
C04A C04W 1.511(6) . ?
C04B H04D 0.9500 . ?
C04B C04F 1.379(6) . ?
C14 C13 1.396(6) . ?
C43 H43A 0.9800 . ?
C43 H43B 0.9800 . ?
C43 H43C 0.9800 . ?
C04E H04E 0.9800 . ?
C04E H04F 0.9800 . ?
C04E H04G 0.9800 . ?
C04F H04H 0.9500 . ?
C04G H04I 1.0000 . ?
C04G C04T 1.528(6) . ?
C04G C054 1.542(6) . ?
C24 H24 0.9500 . ?
C24 C23 1.386(6) . ?
C47 H47A 0.9800 . ?
C47 H47B 0.9800 . ?
C47 H47C 0.9800 . ?
C47 C46 1.490(6) . ?
C04J H04J 0.9800 . ?
C04J H04K 0.9800 . ?
C04J H04L 0.9800 . ?
C36 H36 1.0000 . ?
C36 C37 1.516(8) . ?
C36 C35 1.493(7) . ?
C23 H23 0.9500 . ?
C44 H44A 0.9800 . ?
C44 H44B 0.9800 . ?
C44 H44C 0.9800 . ?
C46 H46 1.0000 . ?
C46 C45 1.498(7) . ?
C15 H15A 0.9800 . ?
C15 H15B 0.9800 . ?
C15 H15C 0.9800 . ?
C8 H8A 0.9800 . ?
C8 H8B 0.9800 . ?
C8 H8C 0.9800 . ?
C04Q H04Q 0.9500 . ?
C04R H04Y 0.9800 . ?
C04R H 0.9800 . ?
C04R HA 0.9800 . ?
C04R C04Z 1.485(7) . ?
C04S H04S 1.0000 . ?
C04S C053 1.477(7) . ?
C04S C05C 1.486(7) . ?
C04T H04M 0.9800 . ?
C04T H04N 0.9800 . ?
C04T H04O 0.9800 . ?
C04U H04P 0.9800 . ?
C04U H04R 0.9800 . ?
C04U H04T 0.9800 . ?
C20 H20A 0.9800 . ?
C20 H20B 0.9800 . ?
C20 H20C 0.9800 . ?
C04W H04U 0.9800 . ?
C04W H04V 0.9800 . ?
C04W H04W 0.9800 . ?
C04X H04X 1.0000 . ?
C04X C05B 1.473(8) . ?
C04X C05H 1.477(8) . ?
C27 H27A 0.9800 . ?
C27 H27B 0.9800 . ?
C27 H27C 0.9800 . ?
C04Z H04Z 1.0000 . ?
C04Z C05E 1.522(7) . ?
C050 H05A 0.9800 . ?
C050 H05B 0.9800 . ?
C050 H05C 0.9800 . ?
C13 H13 0.9500 . ?
C17 H17A 0.9800 . ?
C17 H17B 0.9800 . ?
C17 H17C 0.9800 . ?
C053 H05D 0.9800 . ?
C053 H05E 0.9800 . ?
C053 H05F 0.9800 . ?
C054 H05G 0.9800 . ?
C054 H05H 0.9800 . ?
C054 H05I 0.9800 . ?
C055 H055 1.0000 . ?
C055 C058 1.519(8) . ?
C055 C05F 1.516(9) . ?
C37 H37A 0.9800 . ?
C37 H37B 0.9800 . ?
C37 H37C 0.9800 . ?
C058 H05J 0.9800 . ?
C058 H05K 0.9800 . ?
C058 H05L 0.9800 . ?
C35 H35A 0.9800 . ?
C35 H35B 0.9800 . ?
C35 H35C 0.9800 . ?
C05B H05M 0.9800 . ?
C05B H05N 0.9800 . ?
C05B H05O 0.9800 . ?
C05C H05P 0.9800 . ?
C05C H05Q 0.9800 . ?
C05C H05R 0.9800 . ?
C45 H45A 0.9800 . ?
C45 H45B 0.9800 . ?
C45 H45C 0.9800 . ?
C05E H05Y 0.9800 . ?
C05E HB 0.9800 . ?
C05E HC 0.9800 . ?
C05F H05S 0.9800 . ?
C05F H05T 0.9800 . ?
C05F H05U 0.9800 . ?
C05H H05V 0.9800 . ?
C05H H05W 0.9800 . ?
C05H H05X 0.9800 . ?

loop_
_geom_torsion_atom_site_label_1
_geom_torsion_atom_site_label_2
_geom_torsion_atom_site_label_3
_geom_torsion_atom_site_label_4
_geom_torsion
_geom_torsion_site_symmetry_1
_geom_torsion_site_symmetry_2
_geom_torsion_site_symmetry_3
_geom_torsion_site_symmetry_4
_geom_torsion_publ_flag
Sn2 O11 C01P O12 179.6(3) . . . . ?
Sn2 O11 C01P C026 -1.2(7) . . . . ?
Sn2 N4 C01U C023 -5.0(4) . . . . ?
Sn2 N4 C01U C039 177.8(2) . . . . ?
Sn2 N4 C02G C02D -97.8(3) . . . . ?
Sn2 N4 C02G C03X 80.3(3) . . . . ?
Sn2 N3 C02R C023 11.2(5) . . . . ?
Sn2 N3 C02R C03F -172.9(2) . . . . ?
Sn2 N3 C02T C02V -80.0(3) . . . . ?
Sn2 N3 C02T C02Z 100.0(3) . . . . ?
Sn1 O2 C30 O3 165.5(3) . . . . ?
Sn1 O2 C30 C31 -12.6(6) . . . . ?
Sn1 N1 C2 C3 4.9(5) . . . . ?
Sn1 N1 C2 C1 -177.6(2) . . . . ?
Sn1 N1 C9 C10 96.7(3) . . . . ?
Sn1 N1 C9 C14 -80.4(3) . . . . ?
Sn1 N2 C4 C3 -10.9(5) . . . . ?
Sn1 N2 C4 C5 172.5(3) . . . . ?
Sn1 N2 C26 C21 79.9(3) . . . . ?
Sn1 N2 C26 C25 -99.5(3) . . . . ?
P1 C32 C31 C33 8.7(2) . . . . ?
P1 C32 C31 C30 -172.8(3) . . . . ?
P1 C33 C34 O4 -82.7(4) . . . . ?
P1 C33 C34 O5 96.7(3) . . . . ?
P1 C38 C39 C40 -165.2(2) . . . . ?
P1 C38 C41 O7 71.9(3) . . . . ?
P1 C38 C41 O6 -105.6(4) . . . . ?
P2 C02P C042 O16 -79.8(3) . . . . ?
P2 C02P C042 O15 98.7(4) . . . . ?
P2 C02P C045 C048 172.1(3) . . . . ?
P2 C03J C03V O14 -92.3(3) . . . . ?
P2 C03J C03V O13 86.9(4) . . . . ?
Al2 O1 C32 P1 -16.6(5) . . . . ?
Al2 O1 C32 C31 169.2(3) . . . . ?
Al2 C54 C55 F11 -1.5(4) . . . . ?
Al2 C54 C55 C56 176.9(3) . . . . ?
Al2 C60 C61 F5 -10.5(4) . . . . ?
Al2 C60 C61 C62 168.1(3) . . . . ?
Al2 C60 C65 F1 9.6(5) . . . . ?
Al2 C60 C65 C64 -168.4(3) . . . . ?
Al2 C48 C53 F10 -2.4(5) . . . . ?
Al2 C48 C53 C52 176.8(3) . . . . ?
Al1 O10 C02A P2 10.3(6) . . . . ?
Al1 O10 C02A C026 -174.1(3) . . . . ?
Al1 C01O C01S F00L -7.3(5) . . . . ?
Al1 C01O C01S C022 170.6(3) . . . . ?
Al1 C01O C02C F00S 8.7(5) . . . . ?
Al1 C01O C02C C038 -170.4(3) . . . . ?
Al1 C01X C02I F00C -4.8(5) . . . . ?
Al1 C01X C02I C01V 176.2(3) . . . . ?
Al1 C021 C02L F00O 3.8(5) . . . . ?
Al1 C021 C02L C03G -175.4(3) . . . . ?
F008 C01Q C01R F00G 1.2(5) . . . . ?
F008 C01Q C01R C02W -178.0(3) . . . . ?
F008 C01Q C01X Al1 2.2(4) . . . . ?
F008 C01Q C01X C02I 178.6(3) . . . . ?
F6 C49 C48 Al2 2.5(4) . . . . ?
F6 C49 C48 C53 -177.9(3) . . . . ?
F6 C49 C50 F7 -0.8(5) . . . . ?
F6 C49 C50 C51 179.4(3) . . . . ?
F15 C59 C54 Al2 2.8(4) . . . . ?
F15 C59 C54 C55 -179.6(3) . . . . ?
F15 C59 C58 F14 0.5(5) . . . . ?
F15 C59 C58 C57 -179.5(3) . . . . ?
F14 C58 C57 F13 -0.6(5) . . . . ?
F14 C58 C57 C56 179.1(3) . . . . ?
O11 C01P C026 C02A -4.0(6) . . . . ?
O11 C01P C026 C03J -179.1(3) . . . . ?
F00E C01W C021 Al1 -4.0(4) . . . . ?
F00E C01W C021 C02L 177.9(3) . . . . ?
F00E C01W C044 F012 1.2(5) . . . . ?
F00E C01W C044 C03U -178.9(3) . . . . ?
F00F C01V C02I F00C 1.8(5) . . . . ?
F00F C01V C02I C01X -179.1(3) . . . . ?
F00F C01V C02W F00N 0.7(5) . . . . ?
F00F C01V C02W C01R 179.7(3) . . . . ?
F00G C01R C02W F00N -1.5(5) . . . . ?
F00G C01R C02W C01V 179.5(3) . . . . ?
F5 C61 C62 F4 0.0(5) . . . . ?
F5 C61 C62 C63 -179.4(3) . . . . ?
F3 C63 C64 F2 -1.3(5) . . . . ?
F3 C63 C64 C65 177.7(3) . . . . ?
F3 C63 C62 F4 1.8(5) . . . . ?
F3 C63 C62 C61 -178.7(3) . . . . ?
F12 C56 C55 F11 -1.1(5) . . . . ?
F12 C56 C55 C54 -179.5(3) . . . . ?
F12 C56 C57 F13 0.2(5) . . . . ?
F12 C56 C57 C58 -179.5(3) . . . . ?
F00L C01S C022 F00W -1.5(5) . . . . ?
F00L C01S C022 C037 178.1(3) . . . . ?
F10 C53 C52 F9 -1.1(6) . . . . ?
F10 C53 C52 C51 -179.4(4) . . . . ?
F00O C02L C03G F01C 0.4(5) . . . . ?
F00O C02L C03G C03U 179.7(4) . . . . ?
F00S C02C C038 F014 0.0(5) . . . . ?
F00S C02C C038 C037 179.3(3) . . . . ?
F1 C65 C64 F2 1.0(5) . . . . ?
F1 C65 C64 C63 -177.9(3) . . . . ?
O1 C32 C31 C33 -175.4(3) . . . . ?
O1 C32 C31 C30 3.1(6) . . . . ?
F00V C037 C038 F014 -2.0(5) . . . . ?
F00V C037 C038 C02C 178.7(3) . . . . ?
F00W C022 C037 F00V 1.6(5) . . . . ?
F00W C022 C037 C038 -179.1(3) . . . . ?
O12 C01P C026 C02A 175.3(3) . . . . ?
O12 C01P C026 C03J 0.2(5) . . . . ?
F7 C50 C51 F8 0.4(6) . . . . ?
F7 C50 C51 C52 179.7(4) . . . . ?
N1 C2 C3 C4 14.6(6) . . . . ?
N1 C9 C10 C7 2.4(5) . . . . ?
N1 C9 C10 C11 -176.7(3) . . . . ?
N1 C9 C14 C16 -5.3(5) . . . . ?
N1 C9 C14 C13 176.0(3) . . . . ?
F9 C52 C51 F8 1.4(6) . . . . ?
F9 C52 C51 C50 -177.9(4) . . . . ?
N4 C01U C023 C02R -14.7(6) . . . . ?
N4 C02G C03X C04G 4.3(5) . . . . ?
N4 C02G C03X C04Q -177.2(3) . . . . ?
F01B C03U C044 F012 -0.3(6) . . . . ?
F01B C03U C044 C01W 179.7(4) . . . . ?
F01C C03G C03U F01B -0.9(6) . . . . ?
F01C C03G C03U C044 179.1(4) . . . . ?
N2 C4 C3 C2 -11.3(6) . . . . ?
N2 C26 C21 C19 -3.6(5) . . . . ?
N2 C26 C21 C22 176.2(3) . . . . ?
N2 C26 C25 C28 6.3(5) . . . . ?
N2 C26 C25 C24 -176.4(3) . . . . ?
N3 C02T C02V C03D 3.1(5) . . . . ?
N3 C02T C02V C03N -176.4(3) . . . . ?
N3 C02T C02Z C03Y -5.0(5) . . . . ?
N3 C02T C02Z C04B 176.5(3) . . . . ?
C59 C54 C55 F11 -179.3(3) . . . . ?
C59 C54 C55 C56 -0.9(5) . . . . ?
C59 C58 C57 F13 179.3(3) . . . . ?
C59 C58 C57 C56 -1.0(5) . . . . ?
C2 N1 C9 C10 -86.1(4) . . . . ?
C2 N1 C9 C14 96.7(4) . . . . ?
C54 Al2 O1 C32 -122.4(3) . . . . ?
C54 C59 C58 F14 178.7(3) . . . . ?
C54 C59 C58 C57 -1.2(6) . . . . ?
C01O Al1 O10 C02A -109.0(4) . . . . ?
C01O C01S C022 F00W -179.5(3) . . . . ?
C01O C01S C022 C037 0.1(5) . . . . ?
C01O C02C C038 F014 179.1(3) . . . . ?
C01O C02C C038 C037 -1.7(6) . . . . ?
C01P O12 C04S C053 -129.0(4) . . . . ?
C01P O12 C04S C05C 109.8(4) . . . . ?
C01P C026 C02A P2 176.2(3) . . . . ?
C01P C026 C02A O10 -0.7(6) . . . . ?
C01P C026 C03J P2 -176.0(3) . . . . ?
C01P C026 C03J C03V -60.0(5) . . . . ?
C01Q C01R C02W F00N 177.8(3) . . . . ?
C01Q C01R C02W C01V -1.2(5) . . . . ?
C01Q C01X C02I F00C 179.1(3) . . . . ?
C01Q C01X C02I C01V 0.1(5) . . . . ?
C01R C01Q C01X Al1 -176.6(3) . . . . ?
C01R C01Q C01X C02I -0.2(5) . . . . ?
C01S C01O C02C F00S -178.0(3) . . . . ?
C01S C01O C02C C038 2.9(5) . . . . ?
C01S C022 C037 F00V -178.0(3) . . . . ?
C01S C022 C037 C038 1.3(5) . . . . ?
C58 C59 C54 Al2 -175.5(3) . . . . ?
C58 C59 C54 C55 2.1(5) . . . . ?
C01U N4 C02G C02D 84.2(4) . . . . ?
C01U N4 C02G C03X -97.7(4) . . . . ?
C01U C023 C02R N3 11.2(6) . . . . ?
C01U C023 C02R C03F -164.8(3) . . . . ?
C01W C021 C02L F00O -178.2(3) . . . . ?
C01W C021 C02L C03G 2.6(5) . . . . ?
C01X Al1 O10 C02A 127.3(3) . . . . ?
C01X C01Q C01R F00G -180.0(3) . . . . ?
C01X C01Q C01R C02W 0.8(6) . . . . ?
C49 C48 C53 F10 178.0(3) . . . . ?
C49 C48 C53 C52 -2.7(5) . . . . ?
C49 C50 C51 F8 -179.8(4) . . . . ?
C49 C50 C51 C52 -0.5(6) . . . . ?
C32 P1 C33 C31 6.40(18) . . . . ?
C32 P1 C33 C34 124.0(3) . . . . ?
C32 P1 C38 C39 39.0(3) . . . . ?
C32 P1 C38 C41 163.5(2) . . . . ?
C32 C31 C33 P1 -8.6(2) . . . . ?
C32 C31 C33 C34 -126.0(3) . . . . ?
C32 C31 C30 O2 6.7(6) . . . . ?
C32 C31 C30 O3 -171.6(3) . . . . ?
C021 Al1 O10 C02A 6.9(4) . . . . ?
C021 C01W C044 F012 -177.9(3) . . . . ?
C021 C01W C044 C03U 2.1(6) . . . . ?
C021 C02L C03G F01C 179.6(3) . . . . ?
C021 C02L C03G C03U -1.1(6) . . . . ?
C022 C037 C038 F014 178.6(3) . . . . ?
C022 C037 C038 C02C -0.6(5) . . . . ?
C31 C33 C34 O4 18.2(5) . . . . ?
C31 C33 C34 O5 -162.4(3) . . . . ?
C55 C56 C57 F13 -178.3(3) . . . . ?
C55 C56 C57 C58 2.0(5) . . . . ?
C026 C03J C03V O14 166.5(3) . . . . ?
C026 C03J C03V O13 -14.3(6) . . . . ?
C4 N2 C26 C21 -101.4(4) . . . . ?
C4 N2 C26 C25 79.2(4) . . . . ?
C33 P1 C32 O1 177.3(4) . . . . ?
C33 P1 C32 C31 -7.1(2) . . . . ?
C33 P1 C38 C39 -37.7(3) . . . . ?
C33 P1 C38 C41 86.8(2) . . . . ?
C33 C31 C30 O2 -175.2(3) . . . . ?
C33 C31 C30 O3 6.5(5) . . . . ?
C02A P2 C02P C042 -157.0(2) . . . . ?
C02A P2 C02P C045 -33.8(3) . . . . ?
C02A P2 C03J C026 -5.75(19) . . . . ?
C02A P2 C03J C03V -125.5(3) . . . . ?
C02A C026 C03J P2 7.7(3) . . . . ?
C02A C026 C03J C03V 123.7(3) . . . . ?
C60 Al2 O1 C32 113.0(3) . . . . ?
C60 C61 C62 F4 -178.6(3) . . . . ?
C60 C61 C62 C63 2.0(6) . . . . ?
C60 C65 C64 F2 179.1(3) . . . . ?
C60 C65 C64 C63 0.2(5) . . . . ?
C02C C01O C01S F00L 179.9(3) . . . . ?
C02C C01O C01S C022 -2.1(5) . . . . ?
C02D C02G C03X C04G -177.6(3) . . . . ?
C02D C02G C03X C04Q 0.9(5) . . . . ?
C61 C60 C65 F1 -179.7(3) . . . . ?
C61 C60 C65 C64 2.3(5) . . . . ?
C38 P1 C32 O1 78.5(3) . . . . ?
C38 P1 C32 C31 -105.9(2) . . . . ?
C38 P1 C33 C31 109.0(2) . . . . ?
C38 P1 C33 C34 -133.4(2) . . . . ?
C38 C39 C40 O9 -175.3(3) . . . . ?
C38 C39 C40 O8 5.5(5) . . . . ?
C02G N4 C01U C023 172.8(3) . . . . ?
C02G N4 C01U C039 -4.5(4) . . . . ?
C02G C02D C034 C03Z 110.8(4) . . . . ?
C02G C02D C034 C04J -126.6(4) . . . . ?
C02G C02D C049 C046 0.0(6) . . . . ?
C02G C03X C04G C04T 116.1(4) . . . . ?
C02G C03X C04G C054 -120.0(4) . . . . ?
C02G C03X C04Q C046 -0.9(7) . . . . ?
C65 C60 C61 F5 178.1(3) . . . . ?
C65 C60 C61 C62 -3.4(5) . . . . ?
C02I C01V C02W F00N -177.9(3) . . . . ?
C02I C01V C02W C01R 1.1(5) . . . . ?
C26 N2 C4 C3 170.5(3) . . . . ?
C26 N2 C4 C5 -6.1(5) . . . . ?
C26 C21 C22 C23 1.3(6) . . . . ?
C26 C25 C28 C29 99.8(4) . . . . ?
C26 C25 C28 C27 -136.8(4) . . . . ?
C26 C25 C24 C23 -1.0(6) . . . . ?
C39 C38 C41 O7 -159.8(3) . . . . ?
C39 C38 C41 O6 22.7(5) . . . . ?
C02L C03G C03U F01B 179.8(4) . . . . ?
C02L C03G C03U C044 -0.2(6) . . . . ?
C9 N1 C2 C3 -171.9(3) . . . . ?
C9 N1 C2 C1 5.6(4) . . . . ?
C9 C10 C11 C12 0.5(6) . . . . ?
C9 C14 C13 C12 1.0(6) . . . . ?
C02P P2 C02A O10 -78.6(4) . . . . ?
C02P P2 C02A C026 104.6(2) . . . . ?
C02P P2 C03J C026 -106.5(2) . . . . ?
C02P P2 C03J C03V 133.8(2) . . . . ?
C02P C045 C048 O17 -2.7(6) . . . . ?
C02P C045 C048 O18 177.6(3) . . . . ?
C64 C63 C62 F4 -178.7(3) . . . . ?
C64 C63 C62 C61 0.7(5) . . . . ?
C02R N3 C02T C02V 101.0(4) . . . . ?
C02R N3 C02T C02Z -79.1(4) . . . . ?
C7 C10 C11 C12 -178.7(4) . . . . ?
C02T N3 C02R C023 -169.8(3) . . . . ?
C02T N3 C02R C03F 6.1(5) . . . . ?
C02T C02V C03D C03K -77.6(4) . . . . ?
C02T C02V C03D C04U 156.2(4) . . . . ?
C02T C02V C03N C04F -0.9(5) . . . . ?
C02T C02Z C03Y C03I -98.5(4) . . . . ?
C02T C02Z C03Y C050 137.9(4) . . . . ?
C02T C02Z C04B C04F 0.7(5) . . . . ?
C40 O9 C46 C47 83.2(5) . . . . ?
C40 O9 C46 C45 -155.7(4) . . . . ?
C02V C02T C02Z C03Y 174.9(3) . . . . ?
C02V C02T C02Z C04B -3.5(5) . . . . ?
C02V C03N C04F C04B -1.8(6) . . . . ?
C02W C01V C02I F00C -179.6(3) . . . . ?
C02W C01V C02I C01X -0.5(5) . . . . ?
C48 Al2 O1 C32 -2.4(4) . . . . ?
C48 C49 C50 F7 178.6(3) . . . . ?
C48 C49 C50 C51 -1.2(6) . . . . ?
C48 C53 C52 F9 179.6(4) . . . . ?
C48 C53 C52 C51 1.3(6) . . . . ?
C02Z C02T C02V C03D -176.9(3) . . . . ?
C02Z C02T C02V C03N 3.7(5) . . . . ?
C02Z C04B C04F C03N 2.0(6) . . . . ?
C57 C56 C55 F11 177.4(3) . . . . ?
C57 C56 C55 C54 -1.0(6) . . . . ?
C19 C21 C22 C23 -178.9(4) . . . . ?
C62 C63 C64 F2 179.3(3) . . . . ?
C62 C63 C64 C65 -1.7(5) . . . . ?
C34 O5 C36 C37 -87.9(5) . . . . ?
C34 O5 C36 C35 148.4(5) . . . . ?
C034 C02D C02G N4 -1.1(5) . . . . ?
C034 C02D C02G C03X -179.1(3) . . . . ?
C034 C02D C049 C046 178.7(4) . . . . ?
C1 C2 C3 C4 -162.9(4) . . . . ?
C21 C26 C25 C28 -173.0(3) . . . . ?
C21 C26 C25 C24 4.2(5) . . . . ?
C21 C22 C23 C24 1.9(6) . . . . ?
C039 C01U C023 C02R 162.6(3) . . . . ?
C41 O7 C42 C43 84.4(4) . . . . ?
C41 O7 C42 C44 -154.0(3) . . . . ?
C41 C38 C39 C40 72.4(4) . . . . ?
C30 O3 C04Z C04R 102.1(4) . . . . ?
C30 O3 C04Z C05E -137.2(4) . . . . ?
C30 C31 C33 P1 172.8(3) . . . . ?
C30 C31 C33 C34 55.4(4) . . . . ?
C50 C49 C48 Al2 -176.9(3) . . . . ?
C50 C49 C48 C53 2.7(5) . . . . ?
C03D C02V C03N C04F 179.6(4) . . . . ?
C10 C9 C14 C16 177.6(3) . . . . ?
C10 C9 C14 C13 -1.2(5) . . . . ?
C03G C03U C044 F012 179.7(4) . . . . ?
C03G C03U C044 C01W -0.3(6) . . . . ?
C53 C52 C51 F8 179.8(4) . . . . ?
C53 C52 C51 C50 0.5(6) . . . . ?
C03J P2 C02A O10 -176.9(4) . . . . ?
C03J P2 C02A C026 6.4(2) . . . . ?
C03J P2 C02P C042 -81.1(3) . . . . ?
C03J P2 C02P C045 42.0(3) . . . . ?
C03J C026 C02A P2 -7.9(3) . . . . ?
C03J C026 C02A O10 175.2(3) . . . . ?
C25 C26 C21 C19 175.8(3) . . . . ?
C25 C26 C21 C22 -4.4(5) . . . . ?
C25 C24 C23 C22 -2.0(6) . . . . ?
C03N C02V C03D C03K 101.8(4) . . . . ?
C03N C02V C03D C04U -24.3(5) . . . . ?
C6 C7 C10 C9 -111.3(4) . . . . ?
C6 C7 C10 C11 67.8(4) . . . . ?
C28 C25 C24 C23 176.4(4) . . . . ?
C18 C19 C21 C26 77.1(4) . . . . ?
C18 C19 C21 C22 -102.8(4) . . . . ?
C42 O7 C41 O6 6.0(5) . . . . ?
C42 O7 C41 C38 -171.4(3) . . . . ?
C03V O14 C04A C04E 102.9(4) . . . . ?
C03V O14 C04A C04W -133.9(4) . . . . ?
C5 C4 C3 C2 165.4(4) . . . . ?
C03Y C02Z C04B C04F -177.8(3) . . . . ?
C16 C14 C13 C12 -177.8(4) . . . . ?
C11 C12 C13 C14 -0.1(7) . . . . ?
C042 O16 C04X C05B -153.7(6) . . . . ?
C042 O16 C04X C05H 82.2(6) . . . . ?
C042 C02P C045 C048 -66.9(4) . . . . ?
C044 C01W C021 Al1 175.1(3) . . . . ?
C044 C01W C021 C02L -3.1(5) . . . . ?
C045 C02P C042 O16 153.6(3) . . . . ?
C045 C02P C042 O15 -27.9(5) . . . . ?
C048 O18 C055 C058 -76.1(6) . . . . ?
C048 O18 C055 C05F 160.6(4) . . . . ?
C049 C02D C02G N4 177.5(3) . . . . ?
C049 C02D C02G C03X -0.5(5) . . . . ?
C049 C02D C034 C03Z -67.8(4) . . . . ?
C049 C02D C034 C04J 54.8(4) . . . . ?
C049 C046 C04Q C03X 0.4(8) . . . . ?
C04A O14 C03V O13 -0.6(6) . . . . ?
C04A O14 C03V C03J 178.7(3) . . . . ?
C04B C02Z C03Y C03I 79.9(4) . . . . ?
C04B C02Z C03Y C050 -43.7(5) . . . . ?
C14 C9 C10 C7 179.6(3) . . . . ?
C14 C9 C10 C11 0.4(5) . . . . ?
C04G C03X C04Q C046 177.7(4) . . . . ?
C24 C25 C28 C29 -77.4(4) . . . . ?
C24 C25 C28 C27 45.9(5) . . . . ?
C36 O5 C34 O4 -5.7(6) . . . . ?
C36 O5 C34 C33 174.9(3) . . . . ?
C46 O9 C40 O8 -1.0(5) . . . . ?
C46 O9 C40 C39 179.8(3) . . . . ?
C15 C16 C14 C9 -116.2(4) . . . . ?
C15 C16 C14 C13 62.6(5) . . . . ?
C8 C7 C10 C9 125.8(4) . . . . ?
C8 C7 C10 C11 -55.1(4) . . . . ?
C04Q C03X C04G C04T -62.4(5) . . . . ?
C04Q C03X C04G C054 61.5(5) . . . . ?
C04Q C046 C049 C02D 0.0(7) . . . . ?
C04S O12 C01P O11 0.8(5) . . . . ?
C04S O12 C01P C026 -178.6(3) . . . . ?
C20 C19 C21 C26 -157.5(4) . . . . ?
C20 C19 C21 C22 22.7(5) . . . . ?
C04X O16 C042 O15 2.1(6) . . . . ?
C04X O16 C042 C02P -179.4(4) . . . . ?
C04Z O3 C30 O2 0.8(5) . . . . ?
C04Z O3 C30 C31 179.2(3) . . . . ?
C13 C12 C11 C10 -0.7(7) . . . . ?
C17 C16 C14 C9 120.1(4) . . . . ?
C17 C16 C14 C13 -61.1(5) . . . . ?
C055 O18 C048 O17 -3.0(7) . . . . ?
C055 O18 C048 C045 176.7(4) . . . . ?

loop_
_smtbx_masks_void_nr
_smtbx_masks_void_average_x
_smtbx_masks_void_average_y
_smtbx_masks_void_average_z
_smtbx_masks_void_volume
_smtbx_masks_void_count_electrons
_smtbx_masks_void_content
1 0.000 -0.423 0.000 672.3 59.8 ?
2 0.430 0.704 0.433 8.5 0.6 ?
3 0.570 0.296 0.567 8.5 0.6 ?
